data_7103880
loop_
_publ_author_name
'Rispens, Minze T.'
'Meetsma, Auke'
'Rittberger, Roman'
'Brabec, Christoph J.'
'Sariciftci, N. Serdar'
'Hummelen, Jan C.'

_publ_section_title
;
 Influence of the solvent on the crystal structure of PCBM and the
 efficiency of MDMO-PPV:PCBM "plastic" solar cells
;
_journal_coden_ASTM CHCOFS
_journal_issue 17
_journal_name_full
;
 Chemical Communications (Cambridge, United Kingdom)
;
_journal_page_first 2116
_journal_page_last 2118
_journal_paper_doi 10.1039/b305988j
_journal_year 2003
_chemical_compound_source 'see text'
_chemical_formula_moiety '2(C72 H14 O2), C6 H5 Cl'
_chemical_formula_sum 'C150 H33 Cl O4'
_chemical_formula_weight 1934.21
_chemical_name_common
;Methyl  5-(3'H-cyclopropa(1,9)(C60-Ih)(5,6)fullerenyl)-5-
phenylpentanoate.
;
_chemical_name_systematic
;
Methyl  5-(3'H-cyclopropa[1,9](C60-Ih)[5,6]fullerenyl)-5-phenylpentanoate.
;
_space_group_IT_number 2
_symmetry_cell_setting triclinic
_symmetry_space_group_name_Hall '-P 1'
_symmetry_space_group_name_H-M 'P -1'
_atom_sites_solution_hydrogens difmap
_atom_sites_solution_primary patterson
_atom_sites_solution_secondary direct
_cell_angle_alpha 80.259(1)
_cell_angle_beta 78.557(1)
_cell_angle_gamma 80.406(1)
_cell_formula_units_Z 2
_cell_length_a 13.8333(9)
_cell_length_b 15.288(1)
_cell_length_c 19.249(1)
_cell_measurement_reflns_used 4343
_cell_measurement_temperature 90
_cell_measurement_theta_max 26.52
_cell_measurement_theta_min 2.18
_cell_volume 3894.9(4)
_computing_cell_refinement 'SAINT, Bruker Version 6.02A, 2000'
_computing_data_collection 'SMART, Bruker Version 5.168, 2000'
_computing_data_reduction 'XPREP, Bruker Version 5.1/NT, 2000'
_computing_molecular_graphics
;
PLUTO (Meetsma, 2000)
PLATON (Spek, 1994)
;
_computing_publication_material 'PLATON (Spek, 1990)'
_computing_structure_refinement 'SHELXL-97 (Sheldrick, 1997)'
_computing_structure_solution
;
SIR-97 (Altomare et al., 1997)
;
_diffrn_ambient_temperature 90(2)
_diffrn_detector_area_resol_mean '4096x4096 / 62x62 (binned 512)'
_diffrn_measured_fraction_theta_full 0.987
_diffrn_measured_fraction_theta_max 0.987
_diffrn_measurement_device_type
;
Bruker Smart Apex
;
_diffrn_measurement_method 'phi and omega scans'
_diffrn_radiation_detector
;
CCD area-detector
;
_diffrn_radiation_monochromator 'parallel mounted graphite'
_diffrn_radiation_source 'fine focus sealed Siemens Mo tube '
_diffrn_radiation_type MoK\a
_diffrn_radiation_wavelength 0.71073
_diffrn_reflns_av_R_equivalents 0.0517
_diffrn_reflns_av_sigmaI/netI 0.0991
_diffrn_reflns_limit_h_max 17
_diffrn_reflns_limit_h_min -17
_diffrn_reflns_limit_k_max 19
_diffrn_reflns_limit_k_min -19
_diffrn_reflns_limit_l_max 21
_diffrn_reflns_limit_l_min -24
_diffrn_reflns_number 34221
_diffrn_reflns_reduction_process
;
Intensity data were corrected for Lorentz and polarization
effects, decay and absorption and reduced to F~o~^2^
using SAINT (Bruker, 2000) and SADABS (Sheldrick, 2001)
;
_diffrn_reflns_theta_full 26.37
_diffrn_reflns_theta_max 26.37
_diffrn_reflns_theta_min 2.18
_exptl_absorpt_coefficient_mu 0.131
_exptl_absorpt_correction_T_max 0.9870
_exptl_absorpt_correction_T_min 0.9768
_exptl_absorpt_correction_type Semi-empirical
_exptl_absorpt_process_details 'SADABS (Sheldrick, Bruker, 2000))'
_exptl_crystal_colour reddish
_exptl_crystal_density_diffrn 1.648
_exptl_crystal_density_method 'Not Measured'
_exptl_crystal_description 'triangle platelet'
_exptl_crystal_F_000 1964
_exptl_crystal_size_max 0.18
_exptl_crystal_size_mid 0.15
_exptl_crystal_size_min 0.10
_refine_diff_density_max 0.279
_refine_diff_density_min -0.279
_refine_diff_density_rms 0.056
_refine_ls_extinction_method none
_refine_ls_goodness_of_fit_ref 0.977
_refine_ls_hydrogen_treatment refall
_refine_ls_matrix_type fullcycle
_refine_ls_number_parameters 1544
_refine_ls_number_reflns 15737
_refine_ls_number_restraints 0
_refine_ls_restrained_S_all 0.977
_refine_ls_R_factor_all 0.1080
_refine_ls_R_factor_gt 0.0532
_refine_ls_shift/su_max 0.340
_refine_ls_shift/su_mean 0.005
_refine_ls_structure_factor_coef Fsqd
_refine_ls_weighting_details 'calc w=1/[\s^2^(Fo^2^)+(0.0454P)^2^+0.0P] where P=(Fo^2^+2Fc^2^)/3'
_refine_ls_weighting_scheme calc
_refine_ls_wR_factor_gt 0.1009
_refine_ls_wR_factor_ref 0.1184
_reflns_number_gt 9339
_reflns_number_total 15737
_reflns_threshold_expression I>2\s(I)
_cod_data_source_file b305988j.txt
_cod_data_source_block c150h33c
_cod_depositor_comments
;
The following automatic conversions were performed:
'_symmetry_cell_setting' value 'Triclinic' changed to 'triclinic'
according to '/home/saulius/struct/CIF-dictionaries/cif_core.dic'
dictionary named 'cif_core.dic' version 2.4.1 from 2010-06-29.

Automatic conversion script
Id: cif_fix_enum 1527 2010-12-29 10:47:43Z saulius 
;
_cod_database_code 7103880

loop_
_symmetry_equiv_pos_as_xyz
x,y,z
-x,-y,-z

loop_
_atom_site_aniso_label
_atom_site_aniso_U_11
_atom_site_aniso_U_22
_atom_site_aniso_U_33
_atom_site_aniso_U_23
_atom_site_aniso_U_13
_atom_site_aniso_U_12
O11 0.0325(11) 0.0352(11) 0.0262(11) -0.0065(9) -0.0028(9) -0.0048(9)
O12 0.0304(11) 0.0294(10) 0.0263(11) -0.0028(8) -0.0050(9) 0.0000(8)
C11 0.0178(14) 0.0162(12) 0.0208(14) -0.0008(10) -0.0032(11) -0.0014(10)
C12 0.0215(14) 0.0171(12) 0.0181(14) -0.0018(10) -0.0067(11) -0.0057(10)
C13 0.0259(15) 0.0220(13) 0.0152(14) -0.0051(11) -0.0099(12) -0.0009(11)
C14 0.0230(14) 0.0226(13) 0.0107(13) -0.0029(10) -0.0059(11) -0.0022(11)
C15 0.0216(14) 0.0206(13) 0.0132(13) 0.0035(10) -0.0055(11) -0.0035(11)
C16 0.0197(14) 0.0157(12) 0.0178(14) 0.0041(10) -0.0090(11) -0.0034(10)
C17 0.0243(14) 0.0122(12) 0.0215(14) 0.0019(10) -0.0068(12) 0.0012(10)
C18 0.0203(14) 0.0145(12) 0.0219(14) -0.0049(10) -0.0046(11) 0.0054(10)
C19 0.0172(13) 0.0178(13) 0.0216(14) -0.0024(11) -0.0031(11) 0.0022(10)
C110 0.0132(13) 0.0240(14) 0.0203(14) -0.0008(11) -0.0004(11) -0.0025(10)
C111 0.0146(13) 0.0236(14) 0.0222(15) 0.0029(11) -0.0027(11) -0.0079(11)
C112 0.0217(14) 0.0181(13) 0.0237(15) -0.0005(11) -0.0081(12) -0.0091(11)
C113 0.0232(14) 0.0154(12) 0.0249(15) -0.0044(11) -0.0089(12) -0.0075(11)
C114 0.0257(15) 0.0175(13) 0.0209(14) -0.0076(11) -0.0096(12) -0.0024(11)
C115 0.0269(15) 0.0207(13) 0.0218(15) -0.0143(11) -0.0066(12) 0.0022(11)
C116 0.0252(15) 0.0240(14) 0.0159(14) -0.0099(11) -0.0012(11) 0.0026(11)
C117 0.0212(14) 0.0293(14) 0.0106(13) -0.0029(11) -0.0003(11) 0.0002(11)
C118 0.0219(14) 0.0277(14) 0.0121(13) 0.0012(11) 0.0027(11) -0.0034(11)
C119 0.0183(14) 0.0236(14) 0.0187(14) 0.0074(11) -0.0025(11) -0.0074(11)
C120 0.0232(15) 0.0194(13) 0.0261(15) 0.0075(11) -0.0058(12) -0.0107(11)
C121 0.0288(15) 0.0108(12) 0.0249(15) 0.0053(11) -0.0098(12) -0.0070(11)
C122 0.0333(16) 0.0117(12) 0.0313(16) -0.0035(11) -0.0116(13) -0.0057(11)
C123 0.0380(17) 0.0123(12) 0.0258(16) -0.0084(11) -0.0091(13) -0.0024(12)
C124 0.0270(15) 0.0144(13) 0.0264(15) -0.0069(11) -0.0026(12) 0.0043(11)
C125 0.0297(16) 0.0240(14) 0.0177(14) -0.0088(11) -0.0006(12) 0.0027(12)
C126 0.0200(14) 0.0272(14) 0.0163(14) -0.0054(11) 0.0033(11) 0.0034(11)
C127 0.0199(14) 0.0299(15) 0.0176(14) 0.0005(11) 0.0051(11) -0.0055(11)
C128 0.0172(14) 0.0262(14) 0.0206(14) 0.0040(11) 0.0009(11) -0.0105(11)
C129 0.0252(15) 0.0153(13) 0.0257(15) 0.0074(11) -0.0061(12) -0.0097(11)
C130 0.0271(15) 0.0127(12) 0.0262(15) 0.0011(11) -0.0084(12) -0.0096(11)
C131 0.0306(16) 0.0086(12) 0.0291(16) -0.0004(11) -0.0097(13) -0.0015(11)
C132 0.0306(16) 0.0138(12) 0.0253(15) -0.0068(11) -0.0094(12) 0.0014(11)
C133 0.0248(15) 0.0184(13) 0.0249(15) -0.0049(11) -0.0054(12) 0.0051(11)
C134 0.0186(14) 0.0276(14) 0.0228(15) -0.0063(12) -0.0006(12) 0.0041(11)
C135 0.0118(13) 0.0358(16) 0.0218(15) -0.0027(12) 0.0003(11) 0.0013(11)
C136 0.0158(14) 0.0331(15) 0.0193(14) 0.0015(12) 0.0015(11) -0.0036(12)
C137 0.0160(14) 0.0341(15) 0.0254(16) 0.0045(12) -0.0051(12) -0.0113(12)
C138 0.0237(15) 0.0254(14) 0.0282(16) 0.0077(12) -0.0055(12) -0.0175(12)
C139 0.0310(16) 0.0171(13) 0.0331(17) -0.0009(12) -0.0124(13) -0.0118(12)
C140 0.0294(16) 0.0227(14) 0.0307(16) -0.0064(12) -0.0127(13) -0.0116(12)
C141 0.0355(17) 0.0252(14) 0.0227(15) -0.0083(12) -0.0124(13) -0.0084(12)
C142 0.0353(16) 0.0225(14) 0.0218(15) -0.0127(12) -0.0101(13) -0.0032(12)
C143 0.0342(16) 0.0250(14) 0.0180(14) -0.0106(11) -0.0041(12) 0.0011(12)
C144 0.0331(16) 0.0302(15) 0.0097(13) -0.0063(11) -0.0014(12) -0.0030(12)
C145 0.0284(15) 0.0284(14) 0.0107(13) 0.0021(11) 0.0008(12) -0.0041(12)
C146 0.0259(15) 0.0237(14) 0.0160(14) 0.0060(11) -0.0014(12) -0.0065(12)
C147 0.0269(15) 0.0176(13) 0.0205(14) 0.0086(11) -0.0043(12) -0.0107(11)
C148 0.0297(15) 0.0133(12) 0.0228(15) 0.0040(11) -0.0089(12) -0.0039(11)
C149 0.0286(15) 0.0153(13) 0.0229(15) 0.0019(11) -0.0093(12) 0.0026(11)
C150 0.0203(14) 0.0187(13) 0.0269(16) -0.0023(11) -0.0089(12) 0.0047(11)
C151 0.0180(14) 0.0245(14) 0.0236(15) -0.0011(12) -0.0081(12) 0.0027(11)
C152 0.0109(13) 0.0323(15) 0.0277(16) -0.0003(12) -0.0052(12) -0.0018(11)
C153 0.0147(14) 0.0309(15) 0.0323(17) 0.0027(12) -0.0086(12) -0.0100(11)
C154 0.0228(15) 0.0301(15) 0.0286(16) -0.0005(12) -0.0117(12) -0.0118(12)
C155 0.0248(15) 0.0295(15) 0.0222(15) 0.0003(12) -0.0155(12) -0.0083(12)
C156 0.0206(14) 0.0253(14) 0.0206(14) 0.0005(11) -0.0121(12) -0.0021(11)
C157 0.0253(15) 0.0203(13) 0.0177(14) 0.0024(11) -0.0098(12) -0.0022(11)
C158 0.0310(16) 0.0229(14) 0.0108(13) 0.0046(11) -0.0083(12) -0.0052(12)
C159 0.0335(16) 0.0291(15) 0.0119(14) -0.0019(11) -0.0092(12) -0.0031(12)
C160 0.0359(16) 0.0258(14) 0.0163(14) -0.0055(11) -0.0136(12) -0.0070(12)
C161 0.0185(14) 0.0182(13) 0.0229(14) 0.0004(11) -0.0067(11) -0.0051(10)
C162 0.0152(13) 0.0205(13) 0.0236(15) -0.0044(11) -0.0055(11) 0.0020(10)
C163 0.0226(15) 0.0202(14) 0.0256(15) 0.0005(12) -0.0065(12) -0.0020(11)
C164 0.0260(15) 0.0266(15) 0.0273(16) -0.0071(12) -0.0077(12) 0.0033(12)
C165 0.0278(16) 0.0309(15) 0.0156(14) 0.0017(12) -0.0046(12) 0.0038(12)
C166 0.0272(15) 0.0232(14) 0.0236(16) 0.0038(12) -0.0052(12) -0.0020(12)
C167 0.0206(14) 0.0222(14) 0.0236(15) -0.0045(12) -0.0064(12) 0.0011(11)
C168 0.0203(14) 0.0222(13) 0.0254(16) 0.0009(12) -0.0081(12) -0.0054(11)
C169 0.0199(14) 0.0256(14) 0.0231(15) 0.0004(12) -0.0029(12) -0.0077(11)
C170 0.0194(15) 0.0300(15) 0.0347(18) 0.0029(13) -0.0016(13) -0.0018(12)
C171 0.0189(14) 0.0283(15) 0.0245(16) 0.0008(12) -0.0030(12) -0.0135(12)
C172 0.0291(17) 0.0300(16) 0.0330(18) -0.0024(13) -0.0102(14) 0.0025(13)
O21 0.0448(13) 0.0497(13) 0.0397(13) -0.0169(11) -0.0121(10) 0.0057(10)
O22 0.0570(15) 0.0604(14) 0.0327(12) 0.0147(11) -0.0178(11) -0.0343(12)
C21 0.0208(14) 0.0192(13) 0.0176(14) -0.0018(11) -0.0008(11) -0.0055(11)
C22 0.0214(14) 0.0176(13) 0.0166(14) -0.0048(10) -0.0025(11) 0.0019(10)
C23 0.0236(14) 0.0193(13) 0.0125(13) -0.0082(10) 0.0022(11) -0.0016(11)
C24 0.0254(15) 0.0267(14) 0.0090(13) -0.0051(10) 0.0003(11) -0.0061(11)
C25 0.0261(15) 0.0222(13) 0.0115(13) 0.0022(10) -0.0046(11) -0.0047(11)
C26 0.0240(14) 0.0168(12) 0.0154(14) 0.0025(10) -0.0017(11) -0.0050(11)
C27 0.0217(14) 0.0154(12) 0.0213(14) 0.0030(10) -0.0033(11) -0.0072(11)
C28 0.0231(14) 0.0136(12) 0.0235(15) 0.0001(11) -0.0040(12) -0.0087(11)
C29 0.0140(13) 0.0199(13) 0.0230(15) -0.0006(11) -0.0017(11) -0.0076(10)
C210 0.0143(13) 0.0235(14) 0.0196(14) -0.0015(11) -0.0040(11) -0.0063(11)
C211 0.0140(13) 0.0228(13) 0.0192(14) -0.0010(11) -0.0053(11) 0.0002(10)
C212 0.0126(13) 0.0170(13) 0.0246(15) -0.0021(11) -0.0015(11) 0.0024(10)
C213 0.0182(14) 0.0166(13) 0.0225(14) -0.0056(11) -0.0006(11) 0.0048(10)
C214 0.0252(14) 0.0170(13) 0.0197(14) -0.0080(11) -0.0025(12) -0.0011(11)
C215 0.0312(16) 0.0184(13) 0.0221(15) -0.0111(11) -0.0044(12) -0.0061(12)
C216 0.0279(15) 0.0223(14) 0.0216(15) -0.0090(11) -0.0081(12) -0.0079(12)
C217 0.0256(15) 0.0311(15) 0.0127(14) -0.0039(11) -0.0084(11) -0.0072(12)
C218 0.0256(15) 0.0302(15) 0.0163(14) -0.0013(11) -0.0129(12) -0.0055(12)
C219 0.0245(14) 0.0213(13) 0.0169(14) 0.0064(11) -0.0098(12) -0.0014(11)
C220 0.0204(14) 0.0198(13) 0.0224(15) 0.0065(11) -0.0082(12) -0.0012(11)
C221 0.0238(15) 0.0117(12) 0.0248(15) 0.0040(11) -0.0041(12) -0.0009(11)
C222 0.0245(15) 0.0126(12) 0.0272(15) -0.0024(11) -0.0027(12) -0.0012(11)
C223 0.0246(15) 0.0147(12) 0.0288(16) -0.0109(11) 0.0007(12) -0.0047(11)
C224 0.0264(15) 0.0165(13) 0.0240(15) -0.0062(11) -0.0035(12) -0.0092(11)
C225 0.0225(14) 0.0261(14) 0.0206(14) -0.0101(11) -0.0058(12) -0.0123(11)
C226 0.0180(14) 0.0256(14) 0.0164(14) -0.0054(11) -0.0054(11) -0.0084(11)
C227 0.0194(14) 0.0251(14) 0.0191(14) 0.0004(11) -0.0113(11) -0.0053(11)
C228 0.0150(13) 0.0260(14) 0.0228(15) 0.0009(11) -0.0087(11) -0.0003(11)
C229 0.0186(14) 0.0199(13) 0.0202(14) 0.0030(11) -0.0075(11) 0.0023(11)
C230 0.0214(14) 0.0123(12) 0.0227(15) 0.0005(10) -0.0031(11) 0.0019(10)
C231 0.0271(15) 0.0102(12) 0.0234(15) 0.0020(10) -0.0044(12) -0.0033(10)
C232 0.0272(15) 0.0132(12) 0.0261(15) -0.0072(11) -0.0055(12) -0.0049(11)
C233 0.0237(14) 0.0161(13) 0.0257(15) -0.0036(11) -0.0065(12) -0.0083(11)
C234 0.0201(14) 0.0242(14) 0.0248(15) -0.0080(11) -0.0074(12) -0.0099(11)
C235 0.0179(14) 0.0256(14) 0.0272(16) -0.0047(12) -0.0103(12) -0.0064(11)
C236 0.0193(14) 0.0265(14) 0.0235(15) 0.0002(12) -0.0137(12) -0.0023(11)
C237 0.0167(14) 0.0262(14) 0.0269(16) 0.0036(12) -0.0110(12) 0.0020(11)
C238 0.0167(14) 0.0179(13) 0.0255(15) 0.0015(11) -0.0047(12) 0.0050(11)
C239 0.0213(14) 0.0154(13) 0.0320(16) -0.0052(12) -0.0018(12) 0.0066(11)
C240 0.0190(14) 0.0189(13) 0.0300(16) -0.0096(12) 0.0010(12) 0.0031(11)
C241 0.0236(15) 0.0235(14) 0.0250(15) -0.0115(12) 0.0032(12) -0.0025(12)
C242 0.0263(15) 0.0209(13) 0.0210(15) -0.0117(11) -0.0002(12) -0.0041(11)
C243 0.0276(15) 0.0275(14) 0.0190(14) -0.0121(12) -0.0050(12) -0.0087(12)
C244 0.0265(15) 0.0343(15) 0.0085(13) -0.0061(11) -0.0034(11) -0.0104(12)
C245 0.0269(15) 0.0308(15) 0.0122(14) 0.0004(11) -0.0098(12) -0.0109(12)
C246 0.0245(15) 0.0275(14) 0.0159(14) 0.0051(11) -0.0083(12) -0.0065(12)
C247 0.0238(14) 0.0193(13) 0.0183(14) 0.0069(11) -0.0087(12) -0.0011(11)
C248 0.0249(15) 0.0151(12) 0.0240(15) 0.0039(11) -0.0056(12) -0.0038(11)
C249 0.0260(15) 0.0163(13) 0.0190(14) 0.0051(11) -0.0025(12) -0.0107(11)
C250 0.0237(15) 0.0165(13) 0.0262(15) 0.0015(11) -0.0046(12) -0.0129(11)
C251 0.0160(14) 0.0209(13) 0.0251(15) -0.0004(11) -0.0009(11) -0.0088(11)
C252 0.0128(13) 0.0279(14) 0.0279(16) -0.0029(12) -0.0042(12) -0.0075(11)
C253 0.0120(13) 0.0249(14) 0.0330(16) 0.0001(12) -0.0051(12) -0.0013(11)
C254 0.0128(13) 0.0256(14) 0.0280(16) -0.0040(12) 0.0019(12) 0.0012(11)
C255 0.0162(14) 0.0274(14) 0.0199(14) -0.0022(11) 0.0056(11) -0.0034(11)
C256 0.0180(14) 0.0271(14) 0.0190(14) 0.0002(11) 0.0039(11) -0.0079(11)
C257 0.0236(15) 0.0242(14) 0.0163(14) 0.0033(11) 0.0022(11) -0.0093(11)
C258 0.0277(15) 0.0303(14) 0.0067(13) 0.0019(11) 0.0010(11) -0.0067(12)
C259 0.0284(16) 0.0344(15) 0.0107(14) -0.0072(11) 0.0016(12) -0.0074(12)
C260 0.0235(15) 0.0240(14) 0.0209(15) -0.0099(11) 0.0043(12) -0.0047(11)
C261 0.0213(14) 0.0186(13) 0.0184(14) -0.0023(11) 0.0011(11) -0.0029(11)
C262 0.0181(14) 0.0284(14) 0.0174(14) -0.0038(11) 0.0025(11) -0.0037(11)
C263 0.0370(17) 0.0251(15) 0.0233(16) -0.0036(12) -0.0005(13) -0.0094(12)
C264 0.050(2) 0.0283(16) 0.0246(17) 0.0068(13) -0.0047(14) -0.0080(14)
C265 0.0385(18) 0.0435(18) 0.0162(15) -0.0044(13) -0.0028(13) -0.0089(14)
C266 0.0334(17) 0.0356(17) 0.0243(16) -0.0087(13) -0.0004(13) -0.0043(13)
C267 0.0307(16) 0.0232(14) 0.0202(15) -0.0012(12) -0.0020(12) 0.0008(12)
C268 0.0208(14) 0.0220(14) 0.0245(15) -0.0022(12) -0.0014(12) -0.0001(11)
C269 0.0237(15) 0.0267(14) 0.0232(15) 0.0000(12) -0.0029(12) -0.0052(12)
C270 0.0221(15) 0.0292(15) 0.0257(16) -0.0013(12) -0.0024(12) -0.0073(12)
C271 0.0174(15) 0.0402(17) 0.0313(17) -0.0067(14) -0.0025(12) -0.0058(12)
C272 0.047(2) 0.119(3) 0.028(2) 0.034(2) -0.0193(17) -0.042(2)
Cl31 0.0674(13) 0.0598(12) 0.0579(12) -0.0035(10) 0.0061(10) 0.0028(10)
C31 0.036(5) 0.028(3) 0.023(4) -0.013(3) 0.004(4) -0.002(3)
C32 0.017(5) 0.046(4) 0.035(5) -0.014(4) -0.003(4) -0.001(3)
C33 0.053(7) 0.048(4) 0.029(5) -0.013(4) -0.003(4) -0.019(4)
C34 0.085(9) 0.037(4) 0.040(5) 0.006(4) -0.006(5) -0.003(4)
C35 0.068(8) 0.050(4) 0.033(5) -0.005(4) -0.008(5) -0.003(4)
C36 0.024(5) 0.049(4) 0.038(5) -0.017(4) 0.001(4) -0.013(4)
Cl41 0.0262(8) 0.0371(8) 0.0365(9) -0.0021(7) -0.0029(7) -0.0054(6)
C41 0.028(3) 0.014(3) 0.028(3) -0.006(2) -0.004(3) 0.002(2)
C42 0.043(4) 0.021(3) 0.022(4) -0.012(3) -0.007(3) 0.008(4)
C43 0.039(4) 0.021(3) 0.068(5) -0.012(3) -0.032(4) -0.001(3)
C45 0.054(4) 0.015(3) 0.030(4) -0.010(3) 0.007(3) -0.004(3)
C46 0.052(5) 0.016(3) 0.032(4) -0.001(3) -0.018(4) -0.003(4)

loop_
_atom_site_label
_atom_site_type_symbol
_atom_site_thermal_displace_type
_atom_site_fract_x
_atom_site_fract_y
_atom_site_fract_z
_atom_site_occupancy
_atom_site_U_iso_or_equiv
_atom_site_calc_flag
_atom_site_refinement_flags
Cl31 Cl Uani 0.03025(14) 0.30906(12) 0.06906(10) 0.500 0.0660(7) . .
C31 C Uani 0.0126(3) 0.4230(2) 0.0280(3) 0.500 0.029(2) . .
C32 C Uani 0.0916(3) 0.4723(3) 0.0144(3) 0.500 0.032(3) . .
C33 C Uani 0.0803(4) 0.5602(3) -0.0191(3) 0.500 0.042(3) . .
C34 C Uani -0.0101(4) 0.5989(3) -0.0389(3) 0.500 0.057(4) . .
C35 C Uani -0.0891(4) 0.5497(3) -0.0253(3) 0.500 0.051(3) . .
C36 C Uani -0.0777(4) 0.4617(3) 0.0082(3) 0.500 0.036(3) . .
H32 H Uiso 0.15346 0.44580 0.02803 0.500 0.0388 . .
H33 H Uiso 0.13439 0.59394 -0.02840 0.500 0.0502 . .
H34 H Uiso -0.01784 0.65913 -0.06183 0.500 0.0677 . .
H35 H Uiso -0.15096 0.57615 -0.03885 0.500 0.0615 . .
H36 H Uiso -0.13183 0.42797 0.01753 0.500 0.0428 . .
Cl41 Cl Uani 0.18808(10) 0.53356(9) 0.44696(8) 0.500 0.0339(5) . .
C41 C Uani 0.0662(2) 0.5176(2) 0.4808(2) 0.500 0.0237(17) . .
C42 C Uani -0.0006(3) 0.5200(2) 0.43535(18) 0.500 0.029(2) . .
C43 C Uani -0.0983(2) 0.5074(2) 0.4634(2) 0.500 0.039(2) . .
C44 C Uiso -0.12932 0.49251 0.53679 0.500(6) 0.0378(2) . .
C45 C Uani -0.0626(3) 0.4901(2) 0.58225(19) 0.500 0.034(2) . .
C46 C Uani 0.0352(3) 0.5027(2) 0.5543(2) 0.500 0.032(2) . .
H42 H Uiso 0.02061 0.53023 0.38497 0.500 0.0346 . .
H43 H Uiso -0.14414 0.50910 0.43220 0.500 0.0471 . .
H44 H Uiso -0.19637 0.48389 0.55600 0.500 0.0454 . .
H45 H Uiso -0.08384 0.47989 0.63264 0.500 0.0411 . .
H46 H Uiso 0.08097 0.50102 0.58542 0.500 0.0388 . .
O11 O Uani -0.06945(13) 0.54030(12) 0.28514(9) 1.000 0.0314(6) . .
O12 O Uani -0.03770(13) 0.52452(11) 0.16877(9) 1.000 0.0293(6) . .
C11 C Uani 0.38899(17) 0.37397(15) 0.23324(13) 1.000 0.0186(8) . .
C12 C Uani 0.40245(18) 0.26859(15) 0.22321(13) 1.000 0.0182(8) . .
C13 C Uani 0.50198(18) 0.23277(15) 0.18481(13) 1.000 0.0201(8) . .
C14 C Uani 0.57502(18) 0.28550(15) 0.15284(12) 1.000 0.0184(8) . .
C15 C Uani 0.56300(18) 0.38054(15) 0.16272(12) 1.000 0.0188(8) . .
C16 C Uani 0.47889(17) 0.41913(15) 0.20382(12) 1.000 0.0176(8) . .
C17 C Uani 0.48867(18) 0.47627(15) 0.25336(13) 1.000 0.0199(8) . .
C18 C Uani 0.41565(18) 0.45972(15) 0.31769(13) 1.000 0.0194(8) . .
C19 C Uani 0.36048(17) 0.39176(15) 0.30885(13) 1.000 0.0195(8) . .
C110 C Uani 0.33577(17) 0.32678(16) 0.36604(13) 1.000 0.0198(8) . .
C111 C Uani 0.34801(17) 0.23158(16) 0.35662(13) 1.000 0.0203(8) . .
C112 C Uani 0.38467(18) 0.20495(15) 0.29060(13) 1.000 0.0201(8) . .
C113 C Uani 0.45878(18) 0.12706(15) 0.28462(13) 1.000 0.0198(8) . .
C114 C Uani 0.53039(18) 0.14378(15) 0.22010(13) 1.000 0.0201(8) . .
C115 C Uani 0.62977(18) 0.10786(16) 0.21822(13) 1.000 0.0221(8) . .
C116 C Uani 0.70615(18) 0.16250(16) 0.18365(13) 1.000 0.0219(8) . .
C117 C Uani 0.67899(18) 0.25004(16) 0.15251(12) 1.000 0.0211(8) . .
C118 C Uani 0.73123(18) 0.32080(16) 0.16072(12) 1.000 0.0218(8) . .
C119 C Uani 0.65993(18) 0.40089(16) 0.16764(13) 1.000 0.0210(8) . .
C120 C Uani 0.66805(18) 0.45964(16) 0.21371(14) 1.000 0.0231(8) . .
C121 C Uani 0.58062(19) 0.49760(15) 0.25769(13) 1.000 0.0212(8) . .
C122 C Uani 0.60490(19) 0.50285(15) 0.32665(14) 1.000 0.0242(9) . .
C123 C Uani 0.5356(2) 0.48617(15) 0.38813(14) 1.000 0.0243(9) . .
C124 C Uani 0.43868(19) 0.46451(15) 0.38419(14) 1.000 0.0233(8) . .
C125 C Uani 0.41084(19) 0.39777(16) 0.44420(13) 1.000 0.0244(8) . .
C126 C Uani 0.36080(18) 0.33000(16) 0.43523(13) 1.000 0.0226(8) . .
C127 C Uani 0.38837(18) 0.23899(17) 0.46785(13) 1.000 0.0239(8) . .
C128 C Uani 0.38000(18) 0.17877(16) 0.42011(13) 1.000 0.0219(8) . .
C129 C Uani 0.44797(18) 0.10140(15) 0.41402(13) 1.000 0.0223(8) . .
C130 C Uani 0.48881(18) 0.07512(15) 0.34499(13) 1.000 0.0211(8) . .
C131 C Uani 0.59252(19) 0.03788(15) 0.34349(14) 1.000 0.0225(9) . .
C132 C Uani 0.66158(19) 0.05409(15) 0.28162(13) 1.000 0.0226(8) . .
C133 C Uani 0.75822(18) 0.07601(16) 0.28558(14) 1.000 0.0233(8) . .
C134 C Uani 0.78542(18) 0.14299(16) 0.22495(13) 1.000 0.0240(8) . .
C135 C Uani 0.83555(17) 0.21088(17) 0.23313(13) 1.000 0.0243(8) . .
C136 C Uani 0.80794(18) 0.30162(17) 0.20043(13) 1.000 0.0240(8) . .
C137 C Uani 0.81594(18) 0.36220(17) 0.24886(14) 1.000 0.0251(9) . .
C138 C Uani 0.74749(19) 0.43941(16) 0.25544(14) 1.000 0.0253(9) . .
C139 C Uani 0.70844(19) 0.46614(16) 0.32519(14) 1.000 0.0254(9) . .
C140 C Uani 0.73939(19) 0.41484(16) 0.38561(14) 1.000 0.0253(9) . .
C141 C Uani 0.6671(2) 0.39753(16) 0.45013(14) 1.000 0.0257(9) . .
C142 C Uani 0.5674(2) 0.43229(16) 0.45160(13) 1.000 0.0248(9) . .
C143 C Uani 0.4898(2) 0.37786(16) 0.48614(13) 1.000 0.0255(8) . .
C144 C Uani 0.51661(19) 0.29067(17) 0.51760(12) 1.000 0.0244(8) . .
C145 C Uani 0.46377(19) 0.22019(16) 0.50882(13) 1.000 0.0236(8) . .
C146 C Uani 0.53535(19) 0.13953(16) 0.50255(13) 1.000 0.0229(8) . .
C147 C Uani 0.52774(18) 0.08195(15) 0.45604(13) 1.000 0.0221(8) . .
C148 C Uani 0.61678(19) 0.04224(15) 0.41259(13) 1.000 0.0220(8) . .
C149 C Uani 0.70922(19) 0.06318(15) 0.41685(13) 1.000 0.0228(8) . .
C150 C Uani 0.78148(18) 0.08013(15) 0.35203(13) 1.000 0.0223(8) . .
C151 C Uani 0.83413(18) 0.15094(16) 0.36049(13) 1.000 0.0223(8) . .
C152 C Uani 0.86032(17) 0.21521(17) 0.30238(14) 1.000 0.0240(8) . .
C153 C Uani 0.84810(18) 0.30861(17) 0.31220(14) 1.000 0.0254(9) . .
C154 C Uani 0.81070(18) 0.33476(17) 0.37872(14) 1.000 0.0256(9) . .
C155 C Uani 0.78259(19) 0.26751(17) 0.43975(13) 1.000 0.0238(9) . .
C156 C Uani 0.79472(18) 0.17752(16) 0.43072(13) 1.000 0.0215(8) . .
C157 C Uani 0.71755(18) 0.12350(15) 0.46531(13) 1.000 0.0210(8) . .
C158 C Uani 0.63202(19) 0.16088(16) 0.50681(12) 1.000 0.0216(8) . .
C159 C Uani 0.61981(19) 0.25444(17) 0.51636(13) 1.000 0.0244(9) . .
C160 C Uani 0.6937(2) 0.30656(16) 0.48361(13) 1.000 0.0241(8) . .
C161 C Uani 0.32667(18) 0.33907(15) 0.19135(13) 1.000 0.0195(8) . .
C162 C Uani 0.34298(17) 0.36102(15) 0.11100(13) 1.000 0.0198(8) . .
C163 C Uani 0.33142(19) 0.29660(17) 0.07118(14) 1.000 0.0230(8) . .
C164 C Uani 0.33906(19) 0.31543(17) -0.00226(14) 1.000 0.0266(9) . .
C165 C Uani 0.36056(19) 0.39861(17) -0.03763(14) 1.000 0.0262(9) . .
C166 C Uani 0.37235(19) 0.46310(17) 0.00123(14) 1.000 0.0256(9) . .
C167 C Uani 0.36291(18) 0.44475(16) 0.07529(14) 1.000 0.0221(8) . .
C168 C Uani 0.21763(19) 0.33415(17) 0.22466(15) 1.000 0.0223(8) . .
C169 C Uani 0.15245(19) 0.42508(17) 0.21640(15) 1.000 0.0229(8) . .
C170 C Uani 0.0438(2) 0.41329(18) 0.24489(17) 1.000 0.0295(9) . .
C171 C Uani -0.02695(18) 0.49910(17) 0.23678(14) 1.000 0.0233(9) . .
C172 C Uani -0.1092(2) 0.60340(19) 0.15503(17) 1.000 0.0310(10) . .
H163 H Uiso 0.31701 0.23793 0.09397 1.00(3) 0.0232(16) . .
H164 H Uiso 0.33184 0.26880 -0.02999 1.00(4) 0.0280(17) . .
H165 H Uiso 0.36295 0.41323 -0.09044 1.00(3) 0.0169(16) . .
H166 H Uiso 0.38837 0.52291 -0.02426 1.00(3) 0.0300(17) . .
H167 H Uiso 0.37090 0.49306 0.10292 1.00(3) 0.0247(16) . .
H168 H Uiso 0.21331 0.31267 0.27515 1.00(3) 0.0289(17) . .
H168' H Uiso 0.18943 0.29509 0.19976 1.00(4) 0.0246(17) . .
H169 H Uiso 0.17473 0.46564 0.24416 1.00(4) 0.0226(16) . .
H169' H Uiso 0.15710 0.45225 0.16444 1.00(3) 0.0284(17) . .
H170 H Uiso 0.02619 0.36738 0.21612 1.00(4) 0.048(2) . .
H170' H Uiso 0.03803 0.39044 0.29659 1.00(4) 0.0463(19) . .
H172 H Uiso -0.10189 0.65552 0.18418 1.00(5) 0.062(2) . .
H172' H Uiso -0.09360 0.62155 0.09795 1.00(5) 0.090(2) . .
H172" H Uiso -0.17858 0.59100 0.17574 1.00(5) 0.072(2) . .
O21 O Uani -0.31589(15) 0.70087(13) 0.21471(11) 1.000 0.0442(8) . .
O22 O Uani -0.28656(16) 0.83984(14) 0.21476(11) 1.000 0.0481(8) . .
C21 C Uani 0.00301(18) 0.79062(15) 0.31163(13) 1.000 0.0193(8) . .
C22 C Uani -0.01259(18) 0.89795(15) 0.31377(13) 1.000 0.0189(8) . .
C23 C Uani 0.07022(18) 0.93114(15) 0.33542(12) 1.000 0.0187(8) . .
C24 C Uani 0.14935(18) 0.87591(16) 0.36022(12) 1.000 0.0202(8) . .
C25 C Uani 0.16353(18) 0.77881(16) 0.35806(12) 1.000 0.0201(8) . .
C26 C Uani 0.09770(18) 0.74087(15) 0.33123(12) 1.000 0.0193(8) . .
C27 C Uani 0.13564(18) 0.67550(15) 0.28285(13) 1.000 0.0197(8) . .
C28 C Uani 0.07511(18) 0.69044(15) 0.22775(13) 1.000 0.0197(8) . .
C29 C Uani -0.00125(17) 0.76535(15) 0.24103(13) 1.000 0.0189(8) . .
C210 C Uani -0.02706(17) 0.82539(15) 0.18359(13) 1.000 0.0187(8) . .
C211 C Uani -0.04109(17) 0.92282(15) 0.18561(13) 1.000 0.0189(8) . .
C212 C Uani -0.02822(17) 0.95546(15) 0.24532(13) 1.000 0.0189(8) . .
C213 C Uani 0.02698(17) 1.03007(15) 0.23592(13) 1.000 0.0200(8) . .
C214 C Uani 0.08710(18) 1.01517(15) 0.29085(13) 1.000 0.0204(8) . .
C215 C Uani 0.17994(19) 1.04434(16) 0.27655(13) 1.000 0.0226(8) . .
C216 C Uani 0.26234(19) 0.98676(16) 0.30363(13) 1.000 0.0222(8) . .
C217 C Uani 0.24711(18) 0.90434(17) 0.34365(13) 1.000 0.0219(8) . .
C218 C Uani 0.32089(19) 0.82697(16) 0.33168(13) 1.000 0.0228(8) . .
C219 C Uani 0.26966(18) 0.74981(16) 0.33971(13) 1.000 0.0213(8) . .
C220 C Uani 0.30583(18) 0.68378(15) 0.29666(13) 1.000 0.0216(8) . .
C221 C Uani 0.23717(18) 0.64556(15) 0.26673(13) 1.000 0.0211(8) . .
C222 C Uani 0.28138(18) 0.63017(15) 0.19474(14) 1.000 0.0219(8) . .
C223 C Uani 0.22402(18) 0.64432(15) 0.14141(14) 1.000 0.0223(8) . .
C224 C Uani 0.11813(18) 0.67497(15) 0.15841(13) 1.000 0.0213(8) . .
C225 C Uani 0.08879(18) 0.73663(16) 0.09857(13) 1.000 0.0209(8) . .
C226 C Uani 0.01834(17) 0.81095(16) 0.11122(13) 1.000 0.0187(8) . .
C227 C Uani 0.03276(18) 0.89738(16) 0.06899(13) 1.000 0.0202(8) . .
C228 C Uani -0.00363(17) 0.96536(16) 0.11521(13) 1.000 0.0213(8) . .
C229 C Uani 0.04573(17) 1.04031(15) 0.10616(13) 1.000 0.0203(8) . .
C230 C Uani 0.06127(18) 1.07361(15) 0.16809(13) 1.000 0.0198(8) . .
C231 C Uani 0.15849(18) 1.10313(15) 0.15230(13) 1.000 0.0207(8) . .
C232 C Uani 0.21682(18) 1.08860(15) 0.20565(13) 1.000 0.0213(8) . .
C233 C Uani 0.32246(18) 1.05812(15) 0.18845(13) 1.000 0.0208(8) . .
C234 C Uani 0.35038(18) 0.99516(16) 0.24912(13) 1.000 0.0212(8) . .
C235 C Uani 0.42113(18) 0.92132(16) 0.23785(13) 1.000 0.0222(8) . .
C236 C Uani 0.40666(18) 0.83477(16) 0.28001(13) 1.000 0.0222(8) . .
C237 C Uani 0.44322(18) 0.76649(16) 0.23411(14) 1.000 0.0237(8) . .
C238 C Uani 0.39391(17) 0.69226(15) 0.24198(13) 1.000 0.0213(8) . .
C239 C Uani 0.37864(18) 0.65923(15) 0.17925(14) 1.000 0.0242(8) . .
C240 C Uani 0.41415(18) 0.70126(16) 0.11093(14) 1.000 0.0233(8) . .
C241 C Uani 0.35385(18) 0.71579(16) 0.05568(14) 1.000 0.0242(8) . .
C242 C Uani 0.26036(19) 0.68794(16) 0.07023(13) 1.000 0.0221(8) . .
C243 C Uani 0.17707(19) 0.74532(16) 0.04393(13) 1.000 0.0229(8) . .
C244 C Uani 0.19045(18) 0.82792(17) 0.00400(12) 1.000 0.0220(8) . .
C245 C Uani 0.11691(18) 0.90534(16) 0.01644(13) 1.000 0.0220(8) . .
C246 C Uani 0.16854(18) 0.98263(16) 0.00774(13) 1.000 0.0226(8) . .
C247 C Uani 0.13402(18) 1.04865(15) 0.05133(13) 1.000 0.0211(8) . .
C248 C Uani 0.20335(18) 1.08777(15) 0.08032(13) 1.000 0.0218(8) . .
C249 C Uani 0.30518(18) 1.05865(15) 0.06360(13) 1.000 0.0206(8) . .
C250 C Uani 0.36604(18) 1.04371(15) 0.11914(13) 1.000 0.0214(8) . .
C251 C Uani 0.43937(17) 0.96611(15) 0.10734(13) 1.000 0.0207(8) . .
C252 C Uani 0.46640(17) 0.90625(16) 0.16576(14) 1.000 0.0223(8) . .
C253 C Uani 0.47972(17) 0.81028(16) 0.16328(14) 1.000 0.0238(8) . .
C254 C Uani 0.46565(17) 0.77843(16) 0.10321(14) 1.000 0.0233(8) . .
C255 C Uani 0.43727(18) 0.84105(16) 0.04267(13) 1.000 0.0225(8) . .
C256 C Uani 0.42428(18) 0.93248(16) 0.04463(13) 1.000 0.0222(8) . .
C257 C Uani 0.34148(18) 0.98984(16) 0.01792(13) 1.000 0.0222(8) . .
C258 C Uani 0.27405(19) 0.95297(16) -0.00927(12) 1.000 0.0223(8) . .
C259 C Uani 0.28817(19) 0.85736(17) -0.01205(13) 1.000 0.0244(9) . .
C260 C Uani 0.36760(18) 0.80271(16) 0.01333(13) 1.000 0.0230(8) . .
C261 C Uani -0.08286(18) 0.83616(15) 0.36084(13) 1.000 0.0201(8) . .
C262 C Uani -0.07994(18) 0.82421(16) 0.43985(13) 1.000 0.0220(8) . .
C263 C Uani -0.0696(2) 0.74017(18) 0.48030(14) 1.000 0.0285(9) . .
C264 C Uani -0.0722(2) 0.73236(19) 0.55345(15) 1.000 0.0355(10) . .
C265 C Uani -0.0833(2) 0.80724(19) 0.58634(15) 1.000 0.0326(10) . .
C266 C Uani -0.0932(2) 0.89159(19) 0.54651(15) 1.000 0.0313(10) . .
C267 C Uani -0.09206(19) 0.89978(17) 0.47363(14) 1.000 0.0258(9) . .
C268 C Uani -0.18618(19) 0.84078(16) 0.34212(15) 1.000 0.0233(8) . .
C269 C Uani -0.2218(2) 0.74896(17) 0.35360(15) 1.000 0.0249(8) . .
C270 C Uani -0.3207(2) 0.75252(19) 0.32677(14) 1.000 0.0258(9) . .
C271 C Uani -0.30842(19) 0.75956(19) 0.24708(15) 1.000 0.0295(9) . .
C272 C Uani -0.2638(3) 0.8501(3) 0.13676(18) 1.000 0.0646(14) . .
H263 H Uiso -0.06359 0.68799 0.45711 1.00(3) 0.0254(16) . .
H264 H Uiso -0.06455 0.67561 0.58111 1.00(4) 0.0327(18) . .
H265 H Uiso -0.08292 0.80469 0.63621 1.00(3) 0.0279(17) . .
H266 H Uiso -0.09944 0.94586 0.56869 1.00(4) 0.0400(18) . .
H267 H Uiso -0.09439 0.96116 0.44495 1.00(3) 0.0294(17) . .
H268 H Uiso -0.23547 0.88214 0.37512 1.00(3) 0.0240(17) . .
H268' H Uiso -0.18655 0.87075 0.29074 1.00(3) 0.0225(16) . .
H269 H Uiso -0.22863 0.72578 0.40698 1.00(3) 0.0309(17) . .
H269' H Uiso -0.16746 0.70222 0.32774 1.00(4) 0.055(2) . .
H270 H Uiso -0.36996 0.80660 0.34140 1.00(3) 0.0299(18) . .
H270' H Uiso -0.34413 0.69461 0.34572 1.00(4) 0.0351(18) . .
H272 H Uiso -0.32454 0.84719 0.11987 1.00(5) 0.060(2) . .
H272' H Uiso -0.24401 0.91235 0.12077 1.00(6) 0.101(3) . .
H272" H Uiso -0.20599 0.80219 0.11951 1.00(6) 0.139(3) . .

loop_
_atom_type_symbol
_atom_type_description
_atom_type_scat_dispersion_real
_atom_type_scat_dispersion_imag
_atom_type_scat_source
O O 0.0106 0.0060 'International Tables Vol C Tables 4.2.6.8 and 6.1.1.4'
Cl Cl 0.1484 0.1585 'International Tables Vol C Tables 4.2.6.8 and 6.1.1.4'
H H 0.0000 0.0000 'International Tables Vol C Tables 4.2.6.8 and 6.1.1.4'
C C 0.0033 0.0016 'International Tables Vol C Tables 4.2.6.8 and 6.1.1.4'

loop_
_geom_angle_atom_site_label_1
_geom_angle_atom_site_label_2
_geom_angle_atom_site_label_3
_geom_angle
_geom_angle_site_symmetry_1
_geom_angle_site_symmetry_2
_geom_angle_site_symmetry_3
_geom_angle_publ_flag
C171 O12 C172 116.1(2) . . . yes
C271 O22 C272 115.5(3) . . . yes
C12 C11 C16 114.85(19) . . . no
C12 C11 C161 57.63(15) . . . no
C16 C11 C19 104.85(19) . . . no
C16 C11 C161 126.8(2) . . . no
C19 C11 C161 126.7(2) . . . no
C12 C11 C19 114.71(19) . . . no
C11 C12 C112 115.44(19) . . . no
C11 C12 C161 56.88(15) . . . no
C11 C12 C13 115.2(2) . . . no
C13 C12 C161 126.1(2) . . . no
C112 C12 C161 127.2(2) . . . no
C13 C12 C112 105.0(2) . . . no
C12 C13 C14 123.5(2) . . . no
C14 C13 C114 119.2(2) . . . no
C12 C13 C114 108.2(2) . . . no
C13 C14 C15 120.8(2) . . . no
C15 C14 C117 107.1(2) . . . no
C13 C14 C117 120.0(2) . . . no
C14 C15 C119 107.5(2) . . . no
C16 C15 C119 119.8(2) . . . no
C14 C15 C16 121.1(2) . . . no
C11 C16 C15 123.7(2) . . . no
C15 C16 C17 119.4(2) . . . no
C11 C16 C17 108.4(2) . . . no
C16 C17 C18 108.3(2) . . . no
C18 C17 C121 120.3(2) . . . no
C16 C17 C121 121.4(2) . . . no
C17 C18 C19 108.7(2) . . . no
C17 C18 C124 119.7(2) . . . no
C19 C18 C124 121.0(2) . . . no
C11 C19 C18 108.1(2) . . . no
C11 C19 C110 123.6(2) . . . no
C18 C19 C110 119.3(2) . . . no
C19 C110 C126 120.2(2) . . . no
C111 C110 C126 107.2(2) . . . no
C19 C110 C111 121.1(2) . . . no
C110 C111 C112 120.8(2) . . . no
C112 C111 C128 120.0(2) . . . no
C110 C111 C128 107.6(2) . . . no
C12 C112 C111 123.5(2) . . . no
C111 C112 C113 119.5(2) . . . no
C12 C112 C113 108.1(2) . . . no
C112 C113 C114 108.9(2) . . . no
C112 C113 C130 121.0(2) . . . no
C114 C113 C130 120.2(2) . . . no
C13 C114 C113 108.4(2) . . . no
C13 C114 C115 121.4(2) . . . no
C113 C114 C115 120.0(2) . . . no
C114 C115 C132 119.9(2) . . . no
C116 C115 C132 108.2(2) . . . no
C114 C115 C116 119.3(2) . . . no
C115 C116 C134 108.1(2) . . . no
C117 C116 C134 120.0(2) . . . no
C115 C116 C117 119.5(2) . . . no
C14 C117 C118 108.8(2) . . . no
C116 C117 C118 119.9(2) . . . no
C14 C117 C116 120.5(2) . . . no
C117 C118 C136 119.9(2) . . . no
C119 C118 C136 120.1(2) . . . no
C117 C118 C119 108.1(2) . . . no
C15 C119 C118 108.4(2) . . . no
C118 C119 C120 120.2(2) . . . no
C15 C119 C120 120.2(2) . . . no
C119 C120 C121 119.7(2) . . . no
C121 C120 C138 107.8(2) . . . no
C119 C120 C138 119.7(2) . . . no
C17 C121 C122 120.3(2) . . . no
C120 C121 C122 108.6(2) . . . no
C17 C121 C120 119.4(2) . . . no
C121 C122 C139 107.6(2) . . . no
C123 C122 C139 120.1(2) . . . no
C121 C122 C123 119.5(2) . . . no
C122 C123 C142 119.8(2) . . . no
C124 C123 C142 107.6(2) . . . no
C122 C123 C124 120.7(2) . . . no
C18 C124 C123 119.6(2) . . . no
C123 C124 C125 108.4(2) . . . no
C18 C124 C125 119.5(2) . . . no
C124 C125 C126 119.6(2) . . . no
C126 C125 C143 120.3(2) . . . no
C124 C125 C143 108.0(2) . . . no
C110 C126 C127 108.2(2) . . . no
C125 C126 C127 119.6(2) . . . no
C110 C126 C125 120.3(2) . . . no
C126 C127 C128 108.5(2) . . . no
C128 C127 C145 120.6(2) . . . no
C126 C127 C145 119.9(2) . . . no
C111 C128 C127 108.4(2) . . . no
C127 C128 C129 120.0(2) . . . no
C111 C128 C129 119.9(2) . . . no
C128 C129 C130 120.2(2) . . . no
C128 C129 C147 119.6(2) . . . no
C130 C129 C147 107.3(2) . . . no
C113 C130 C129 119.3(2) . . . no
C113 C130 C131 120.0(2) . . . no
C129 C130 C131 109.0(2) . . . no
C130 C131 C148 107.7(2) . . . no
C132 C131 C148 120.1(2) . . . no
C130 C131 C132 119.9(2) . . . no
C115 C132 C131 120.0(2) . . . no
C131 C132 C133 120.2(2) . . . no
C115 C132 C133 107.6(2) . . . no
C132 C133 C134 108.0(2) . . . no
C134 C133 C150 120.3(2) . . . no
C132 C133 C150 119.6(2) . . . no
C116 C134 C133 108.1(2) . . . no
C116 C134 C135 120.2(2) . . . no
C133 C134 C135 119.7(2) . . . no
C134 C135 C136 119.9(2) . . . no
C134 C135 C152 120.1(2) . . . no
C136 C135 C152 107.7(2) . . . no
C118 C136 C137 119.8(2) . . . no
C135 C136 C137 108.3(2) . . . no
C118 C136 C135 120.1(2) . . . no
C136 C137 C153 108.0(2) . . . no
C138 C137 C153 119.9(2) . . . no
C136 C137 C138 120.2(2) . . . no
C120 C138 C137 120.0(2) . . . no
C137 C138 C139 120.0(2) . . . no
C120 C138 C139 108.2(2) . . . no
C122 C139 C138 107.8(2) . . . no
C138 C139 C140 120.0(2) . . . no
C122 C139 C140 120.4(2) . . . no
C139 C140 C141 119.6(2) . . . no
C139 C140 C154 120.0(2) . . . no
C141 C140 C154 108.0(2) . . . no
C140 C141 C142 120.2(2) . . . no
C140 C141 C160 108.2(2) . . . no
C142 C141 C160 119.7(2) . . . no
C123 C142 C143 107.8(2) . . . no
C141 C142 C143 120.4(2) . . . no
C123 C142 C141 119.9(2) . . . no
C125 C143 C142 108.1(2) . . . no
C142 C143 C144 119.2(2) . . . no
C125 C143 C144 120.3(2) . . . no
C143 C144 C145 119.3(2) . . . no
C145 C144 C159 108.3(2) . . . no
C143 C144 C159 120.7(2) . . . no
C127 C145 C144 120.5(2) . . . no
C127 C145 C146 119.6(2) . . . no
C144 C145 C146 107.7(2) . . . no
C145 C146 C147 119.7(2) . . . no
C145 C146 C158 108.0(2) . . . no
C147 C146 C158 120.0(2) . . . no
C129 C147 C148 108.3(2) . . . no
C146 C147 C148 119.8(2) . . . no
C129 C147 C146 120.4(2) . . . no
C131 C148 C147 107.6(2) . . . no
C131 C148 C149 120.0(2) . . . no
C147 C148 C149 119.9(2) . . . no
C148 C149 C150 119.8(2) . . . no
C148 C149 C157 120.5(2) . . . no
C150 C149 C157 107.9(2) . . . no
C133 C150 C151 120.0(2) . . . no
C149 C150 C151 108.0(2) . . . no
C133 C150 C149 120.2(2) . . . no
C150 C151 C156 108.0(2) . . . no
C152 C151 C156 120.0(2) . . . no
C150 C151 C152 119.8(2) . . . no
C135 C152 C153 108.2(2) . . . no
C151 C152 C153 119.8(2) . . . no
C135 C152 C151 120.0(2) . . . no
C137 C153 C152 107.7(2) . . . no
C137 C153 C154 119.8(2) . . . no
C152 C153 C154 120.8(2) . . . no
C140 C154 C153 120.3(2) . . . no
C140 C154 C155 107.9(2) . . . no
C153 C154 C155 119.5(2) . . . no
C154 C155 C160 107.9(2) . . . no
C156 C155 C160 120.3(2) . . . no
C154 C155 C156 119.9(2) . . . no
C151 C156 C157 108.0(2) . . . no
C155 C156 C157 119.5(2) . . . no
C151 C156 C155 120.0(2) . . . no
C149 C157 C158 119.2(2) . . . no
C156 C157 C158 120.3(2) . . . no
C149 C157 C156 108.1(2) . . . no
C146 C158 C159 107.8(2) . . . no
C157 C158 C159 120.1(2) . . . no
C146 C158 C157 120.6(2) . . . no
C144 C159 C158 108.2(2) . . . no
C158 C159 C160 119.9(2) . . . no
C144 C159 C160 120.1(2) . . . no
C141 C160 C155 107.9(2) . . . no
C155 C160 C159 119.9(2) . . . no
C141 C160 C159 120.0(2) . . . no
C11 C161 C12 65.48(16) . . . no
C11 C161 C162 119.9(2) . . . no
C12 C161 C162 117.0(2) . . . no
C12 C161 C168 116.3(2) . . . no
C11 C161 C168 117.3(2) . . . no
C162 C161 C168 113.0(2) . . . no
C161 C162 C167 122.7(2) . . . no
C163 C162 C167 118.7(2) . . . no
C161 C162 C163 118.5(2) . . . no
C162 C163 C164 120.8(2) . . . no
C163 C164 C165 120.2(2) . . . no
C164 C165 C166 119.6(2) . . . no
C165 C166 C167 120.3(2) . . . no
C162 C167 C166 120.4(2) . . . no
C161 C168 C169 112.7(2) . . . no
C168 C169 C170 109.6(2) . . . no
C169 C170 C171 113.5(2) . . . no
O11 C171 C170 125.3(2) . . . yes
O12 C171 C170 111.1(2) . . . yes
O11 C171 O12 123.6(2) . . . yes
C22 C21 C26 115.4(2) . . . no
C22 C21 C29 114.45(19) . . . no
C22 C21 C261 57.98(15) . . . no
C26 C21 C29 105.22(19) . . . no
C26 C21 C261 126.8(2) . . . no
C29 C21 C261 126.1(2) . . . no
C21 C22 C23 114.7(2) . . . no
C21 C22 C212 115.45(19) . . . no
C21 C22 C261 57.37(15) . . . no
C23 C22 C212 104.96(19) . . . no
C23 C22 C261 126.4(2) . . . no
C212 C22 C261 126.9(2) . . . no
C22 C23 C24 123.8(2) . . . no
C22 C23 C214 108.2(2) . . . no
C24 C23 C214 119.3(2) . . . no
C23 C24 C25 121.0(2) . . . no
C23 C24 C217 119.7(2) . . . no
C25 C24 C217 107.3(2) . . . no
C24 C25 C26 120.6(2) . . . no
C24 C25 C219 107.7(2) . . . no
C26 C25 C219 119.5(2) . . . no
C21 C26 C25 123.6(2) . . . no
C21 C26 C27 108.1(2) . . . no
C25 C26 C27 119.4(2) . . . no
C26 C27 C28 108.6(2) . . . no
C26 C27 C221 121.2(2) . . . no
C28 C27 C221 120.1(2) . . . no
C27 C28 C29 108.4(2) . . . no
C27 C28 C224 120.1(2) . . . no
C29 C28 C224 121.3(2) . . . no
C21 C29 C210 124.2(2) . . . no
C28 C29 C210 118.7(2) . . . no
C21 C29 C28 108.1(2) . . . no
C162 C163 H163 121.20 . . . no
C164 C163 H163 117.97 . . . no
C163 C164 H164 120.03 . . . no
C165 C164 H164 119.76 . . . no
C166 C165 H165 120.12 . . . no
C164 C165 H165 120.16 . . . no
C165 C166 H166 119.63 . . . no
C167 C166 H166 120.08 . . . no
C162 C167 H167 120.37 . . . no
C166 C167 H167 119.18 . . . no
C169 C168 H168' 105.33 . . . no
H168' C168 H168 112.06 . . . no
C161 C168 H168 108.81 . . . no
C169 C168 H168 108.02 . . . no
C161 C168 H168' 109.90 . . . no
C168 C169 H169' 111.33 . . . no
H169' C169 H169 110.26 . . . no
C170 C169 H169 110.33 . . . no
C168 C169 H169 108.29 . . . no
C170 C169 H169' 107.07 . . . no
C169 C170 H170' 107.38 . . . no
C169 C170 H170 106.81 . . . no
C171 C170 H170' 107.85 . . . no
C171 C170 H170 109.37 . . . no
H170' C170 H170 111.93 . . . no
O12 C172 H172 111.21 . . . no
H172' C172 H172 113.43 . . . no
H172" C172 H172 101.69 . . . no
H172' C172 H172" 115.88 . . . no
O12 C172 H172' 104.02 . . . no
O12 C172 H172" 110.84 . . . no
C29 C210 C211 120.9(2) . . . no
C29 C210 C226 120.4(2) . . . no
C211 C210 C226 107.3(2) . . . no
C210 C211 C212 120.4(2) . . . no
C210 C211 C228 107.6(2) . . . no
C212 C211 C228 120.1(2) . . . no
C22 C212 C211 123.8(2) . . . no
C22 C212 C213 108.3(2) . . . no
C211 C212 C213 119.1(2) . . . no
C212 C213 C214 108.4(2) . . . no
C212 C213 C230 121.4(2) . . . no
C214 C213 C230 120.3(2) . . . no
C23 C214 C213 108.7(2) . . . no
C23 C214 C215 121.3(2) . . . no
C213 C214 C215 120.1(2) . . . no
C214 C215 C216 119.0(2) . . . no
C214 C215 C232 119.9(2) . . . no
C216 C215 C232 108.5(2) . . . no
C215 C216 C217 119.5(2) . . . no
C215 C216 C234 107.5(2) . . . no
C217 C216 C234 120.4(2) . . . no
C24 C217 C216 121.0(2) . . . no
C24 C217 C218 108.6(2) . . . no
C216 C217 C218 119.5(2) . . . no
C217 C218 C219 108.2(2) . . . no
C217 C218 C236 120.5(2) . . . no
C219 C218 C236 119.8(2) . . . no
C25 C219 C218 108.2(2) . . . no
C25 C219 C220 121.2(2) . . . no
C218 C219 C220 120.1(2) . . . no
C219 C220 C221 119.5(2) . . . no
C219 C220 C238 120.4(2) . . . no
C221 C220 C238 107.0(2) . . . no
C27 C221 C220 119.1(2) . . . no
C27 C221 C222 119.6(2) . . . no
C220 C221 C222 109.2(2) . . . no
C221 C222 C223 120.8(2) . . . no
C221 C222 C239 107.5(2) . . . no
C223 C222 C239 119.6(2) . . . no
C222 C223 C224 119.5(2) . . . no
C222 C223 C242 120.8(2) . . . no
C224 C223 C242 107.6(2) . . . no
C28 C224 C223 119.9(2) . . . no
C28 C224 C225 119.5(2) . . . no
C223 C224 C225 108.6(2) . . . no
C224 C225 C226 119.2(2) . . . no
C224 C225 C243 107.7(2) . . . no
C226 C225 C243 120.3(2) . . . no
C210 C226 C225 120.6(2) . . . no
C210 C226 C227 108.3(2) . . . no
C225 C226 C227 119.6(2) . . . no
C226 C227 C228 107.9(2) . . . no
C226 C227 C245 119.9(2) . . . no
C228 C227 C245 120.6(2) . . . no
C211 C228 C227 108.8(2) . . . no
C211 C228 C229 120.7(2) . . . no
C227 C228 C229 119.5(2) . . . no
C228 C229 C230 119.5(2) . . . no
C228 C229 C247 120.0(2) . . . no
C230 C229 C247 107.9(2) . . . no
C213 C230 C229 119.1(2) . . . no
C213 C230 C231 120.0(2) . . . no
C229 C230 C231 108.4(2) . . . no
C230 C231 C232 119.6(2) . . . no
C230 C231 C248 107.9(2) . . . no
C232 C231 C248 120.1(2) . . . no
C32 C31 C36 120.0(4) . . . no
Cl31 C31 C32 119.1(3) . . . yes
Cl31 C31 C36 121.0(3) . . . yes
C215 C232 C231 120.0(2) . . . no
C215 C232 C233 108.0(2) . . . no
C231 C232 C233 119.7(2) . . . no
C31 C32 C33 120.0(4) . . . no
C232 C233 C234 107.6(2) . . . no
C32 C33 C34 120.0(5) . . . no
C234 C233 C250 120.1(2) . . . no
C232 C233 C250 120.4(2) . . . no
C216 C234 C233 108.5(2) . . . no
C33 C34 C35 120.0(5) . . . no
C216 C234 C235 120.2(2) . . . no
C233 C234 C235 120.0(2) . . . no
C234 C235 C252 119.9(2) . . . no
C234 C235 C236 120.0(2) . . . no
C34 C35 C36 119.9(5) . . . no
C236 C235 C252 107.8(2) . . . no
C31 C36 C35 120.0(5) . . . no
C218 C236 C235 119.5(2) . . . no
C218 C236 C237 120.0(2) . . . no
C235 C236 C237 108.3(2) . . . no
C236 C237 C253 108.0(2) . . . no
C238 C237 C253 119.9(2) . . . no
C236 C237 C238 120.1(2) . . . no
C220 C238 C237 119.6(2) . . . no
C237 C238 C239 120.0(2) . . . no
C220 C238 C239 108.2(2) . . . no
C222 C239 C240 120.0(2) . . . no
C238 C239 C240 120.1(2) . . . no
C222 C239 C238 108.1(2) . . . no
C239 C240 C241 120.1(2) . . . no
C239 C240 C254 119.6(2) . . . no
C241 C240 C254 108.2(2) . . . no
C240 C241 C242 120.2(2) . . . no
C240 C241 C260 108.0(2) . . . no
C242 C241 C260 119.5(2) . . . no
C223 C242 C241 119.3(2) . . . no
C223 C242 C243 107.9(2) . . . no
C241 C242 C243 120.2(2) . . . no
C225 C243 C242 108.1(2) . . . no
C225 C243 C244 119.7(2) . . . no
C242 C243 C244 120.1(2) . . . no
C243 C244 C259 120.2(2) . . . no
C245 C244 C259 107.8(2) . . . no
C243 C244 C245 120.2(2) . . . no
C227 C245 C244 120.2(2) . . . no
C227 C245 C246 119.8(2) . . . no
C244 C245 C246 108.2(2) . . . no
C245 C246 C247 120.2(2) . . . no
C245 C246 C258 108.0(2) . . . no
C247 C246 C258 119.8(2) . . . no
C229 C247 C248 107.7(2) . . . no
C229 C247 C246 119.9(2) . . . no
C246 C247 C248 120.3(2) . . . no
C247 C248 C249 119.4(2) . . . no
C231 C248 C247 108.1(2) . . . no
C231 C248 C249 120.3(2) . . . no
C248 C249 C257 120.4(2) . . . no
C250 C249 C257 107.7(2) . . . no
C248 C249 C250 119.7(2) . . . no
C233 C250 C251 119.9(2) . . . no
C249 C250 C251 108.0(2) . . . no
C233 C250 C249 119.9(2) . . . no
C250 C251 C256 108.2(2) . . . no
C252 C251 C256 120.0(2) . . . no
C250 C251 C252 119.7(2) . . . no
C235 C252 C251 120.3(2) . . . no
C235 C252 C253 108.0(2) . . . no
C251 C252 C253 119.6(2) . . . no
C237 C253 C252 107.9(2) . . . no
C237 C253 C254 120.2(2) . . . no
C252 C253 C254 120.2(2) . . . no
C240 C254 C253 120.3(2) . . . no
C253 C254 C255 119.9(2) . . . no
C240 C254 C255 108.0(2) . . . no
C254 C255 C260 108.0(2) . . . no
C256 C255 C260 119.8(2) . . . no
C254 C255 C256 120.3(2) . . . no
C251 C256 C257 107.7(2) . . . no
C255 C256 C257 120.4(2) . . . no
C251 C256 C255 120.0(2) . . . no
C249 C257 C258 119.5(2) . . . no
C256 C257 C258 119.8(2) . . . no
C249 C257 C256 108.4(2) . . . no
C257 C258 C259 119.8(2) . . . no
C246 C258 C257 120.6(2) . . . no
C246 C258 C259 108.1(2) . . . no
C244 C259 C260 119.7(2) . . . no
C258 C259 C260 120.2(2) . . . no
C244 C259 C258 107.8(2) . . . no
C241 C260 C259 120.3(2) . . . no
C255 C260 C259 120.0(2) . . . no
C241 C260 C255 107.8(2) . . . no
C21 C261 C22 64.66(16) . . . no
C21 C261 C262 118.9(2) . . . no
C22 C261 C262 115.1(2) . . . no
C22 C261 C268 117.9(2) . . . no
C21 C261 C268 115.9(2) . . . no
C262 C261 C268 115.1(2) . . . no
C261 C262 C263 121.9(2) . . . no
C261 C262 C267 119.0(2) . . . no
C263 C262 C267 119.0(2) . . . no
C262 C263 C264 120.0(2) . . . no
C263 C264 C265 120.6(3) . . . no
C264 C265 C266 119.9(3) . . . no
C265 C266 C267 119.7(3) . . . no
C262 C267 C266 120.7(2) . . . no
C261 C268 C269 113.0(2) . . . no
C268 C269 C270 112.7(2) . . . no
C269 C270 C271 113.4(2) . . . no
O21 C271 C270 125.5(3) . . . yes
O22 C271 C270 111.6(2) . . . yes
O21 C271 O22 122.9(3) . . . yes
C31 C32 H32 119.98 . . . no
C33 C32 H32 120.01 . . . no
C32 C33 H33 120.00 . . . no
C34 C33 H33 120.02 . . . no
C33 C34 H34 119.97 . . . no
C35 C34 H34 119.99 . . . no
C34 C35 H35 120.07 . . . no
C36 C35 H35 119.99 . . . no
C31 C36 H36 120.00 . . . no
C35 C36 H36 119.95 . . . no
C264 C263 H263 121.02 . . . no
C262 C263 H263 118.89 . . . no
C265 C264 H264 118.88 . . . no
C263 C264 H264 120.48 . . . no
C264 C265 H265 123.19 . . . no
C266 C265 H265 116.85 . . . no
C267 C266 H266 119.06 . . . no
C265 C266 H266 121.26 . . . no
C266 C267 H267 118.63 . . . no
C262 C267 H267 120.47 . . . no
C261 C268 H268 107.10 . . . no
C261 C268 H268' 109.82 . . . no
H268' C268 H268 107.03 . . . no
C269 C268 H268' 110.55 . . . no
C269 C268 H268 109.11 . . . no
C270 C269 H269 111.19 . . . no
H269' C269 H269 105.85 . . . no
C270 C269 H269' 108.74 . . . no
C268 C269 H269' 110.96 . . . no
C268 C269 H269 107.15 . . . no
C269 C270 H270' 106.12 . . . no
C269 C270 H270 110.83 . . . no
C271 C270 H270' 105.55 . . . no
C271 C270 H270 106.74 . . . no
H270' C270 H270 114.25 . . . no
O22 C272 H272 107.49 . . . no
H272' C272 H272 109.23 . . . no
H272" C272 H272 112.80 . . . no
H272' C272 H272" 110.35 . . . no
O22 C272 H272' 105.84 . . . no
O22 C272 H272" 110.84 . . . no
Cl41 C41 C42 120.7(3) . . . yes
Cl41 C41 C46 119.3(3) . . . yes
C42 C41 C46 120.0(3) . . . no
C41 C42 C43 120.0(3) . . . no
C42 C43 C44 120.07 . . . no
C43 C44 C45 119.99 . . . no
C44 C45 C46 120.04 . . . no
C41 C46 C45 119.9(3) . . . no
C41 C42 H42 120.03 . . . no
C43 C42 H42 120.00 . . . no
C42 C43 H43 119.96 . . . no
C44 C43 H43 119.98 . . . no
C43 C44 H44 120.03 . . . no
C45 C44 H44 119.98 . . . no
C44 C45 H45 120.04 . . . no
C46 C45 H45 119.92 . . . no
C41 C46 H46 119.99 . . . no
C45 C46 H46 120.08 . . . no

loop_
_geom_bond_atom_site_label_1
_geom_bond_atom_site_label_2
_geom_bond_distance
_geom_bond_site_symmetry_1
_geom_bond_site_symmetry_2
_geom_bond_publ_flag
Cl31 C31 1.785(4) . . yes
Cl41 C41 1.725(3) . . yes
O11 C171 1.211(3) . . yes
O12 C172 1.449(3) . . yes
O12 C171 1.331(3) . . yes
O21 C271 1.204(3) . . yes
O22 C272 1.458(4) . . yes
O22 C271 1.332(4) . . yes
C11 C161 1.501(3) . . no
C11 C12 1.630(3) . . no
C11 C16 1.489(3) . . no
C11 C19 1.489(3) . . no
C12 C161 1.514(3) . . no
C12 C13 1.491(4) . . no
C12 C112 1.489(3) . . no
C13 C114 1.443(3) . . no
C13 C14 1.381(3) . . no
C14 C117 1.449(4) . . no
C14 C15 1.475(3) . . no
C15 C119 1.450(4) . . no
C15 C16 1.375(3) . . no
C16 C17 1.436(3) . . no
C17 C18 1.449(3) . . no
C17 C121 1.386(4) . . no
C18 C19 1.438(3) . . no
C18 C124 1.395(4) . . no
C19 C110 1.382(3) . . no
C110 C126 1.452(3) . . no
C110 C111 1.475(3) . . no
C111 C112 1.374(3) . . no
C111 C128 1.450(3) . . no
C112 C113 1.440(3) . . no
C113 C114 1.441(3) . . no
C113 C130 1.387(3) . . no
C114 C115 1.389(4) . . no
C115 C132 1.453(3) . . no
C115 C116 1.444(4) . . no
C116 C134 1.442(4) . . no
C116 C117 1.393(3) . . no
C117 C118 1.443(4) . . no
C118 C119 1.446(3) . . no
C118 C136 1.392(4) . . no
C119 C120 1.396(4) . . no
C120 C138 1.450(4) . . no
C120 C121 1.429(4) . . no
C121 C122 1.450(4) . . no
C122 C139 1.445(4) . . no
C122 C123 1.383(4) . . no
C123 C142 1.455(4) . . no
C123 C124 1.453(4) . . no
C124 C125 1.442(4) . . no
C125 C126 1.389(4) . . no
C125 C143 1.447(4) . . no
C126 C127 1.448(4) . . no
C127 C128 1.439(4) . . no
C127 C145 1.394(4) . . no
C128 C129 1.389(3) . . no
C129 C147 1.457(4) . . no
C129 C130 1.433(3) . . no
C130 C131 1.449(4) . . no
C131 C148 1.449(4) . . no
C131 C132 1.386(4) . . no
C132 C133 1.450(4) . . no
C133 C134 1.450(4) . . no
C133 C150 1.393(4) . . no
C134 C135 1.386(4) . . no
C135 C152 1.455(4) . . no
C135 C136 1.446(4) . . no
C136 C137 1.451(4) . . no
C137 C138 1.392(4) . . no
C137 C153 1.453(4) . . no
C138 C139 1.444(4) . . no
C139 C140 1.389(4) . . no
C140 C154 1.446(4) . . no
C140 C141 1.448(4) . . no
C141 C160 1.451(3) . . no
C141 C142 1.389(4) . . no
C142 C143 1.454(4) . . no
C143 C144 1.390(4) . . no
C144 C159 1.440(4) . . no
C144 C145 1.448(4) . . no
C145 C146 1.453(4) . . no
C146 C158 1.449(4) . . no
C146 C147 1.387(3) . . no
C147 C148 1.449(4) . . no
C148 C149 1.390(4) . . no
C149 C150 1.451(4) . . no
C149 C157 1.450(3) . . no
C150 C151 1.449(3) . . no
C151 C156 1.452(3) . . no
C151 C152 1.391(4) . . no
C152 C153 1.450(4) . . no
C153 C154 1.381(4) . . no
C154 C155 1.460(4) . . no
C155 C156 1.394(4) . . no
C155 C160 1.447(4) . . no
C156 C157 1.446(4) . . no
C157 C158 1.385(4) . . no
C158 C159 1.451(4) . . no
C159 C160 1.387(4) . . no
C161 C162 1.506(3) . . no
C161 C168 1.526(4) . . no
C162 C163 1.393(4) . . no
C162 C167 1.390(3) . . no
C163 C164 1.380(4) . . no
C164 C165 1.386(4) . . no
C165 C166 1.382(4) . . no
C166 C167 1.390(4) . . no
C168 C169 1.528(4) . . no
C169 C170 1.524(4) . . no
C170 C171 1.506(4) . . no
C21 C26 1.484(4) . . no
C21 C22 1.625(3) . . no
C21 C29 1.489(3) . . no
C21 C261 1.515(3) . . no
C22 C23 1.483(4) . . no
C22 C261 1.525(3) . . no
C22 C212 1.488(3) . . no
C23 C214 1.445(3) . . no
C23 C24 1.379(3) . . no
C24 C217 1.448(4) . . no
C24 C25 1.471(3) . . no
C25 C219 1.452(4) . . no
C25 C26 1.377(4) . . no
C26 C27 1.445(3) . . no
C27 C28 1.444(4) . . no
C27 C221 1.393(4) . . no
C28 C29 1.443(3) . . no
C28 C224 1.392(3) . . no
C29 C210 1.377(3) . . no
C163 H163 0.9636 . . no
C164 H164 0.9883 . . no
C165 H165 0.9983 . . no
C166 H166 0.9993 . . no
C167 H167 1.0119 . . no
C168 H168 0.9651 . . no
C168 H168' 0.9936 . . no
C169 H169 1.0031 . . no
C169 H169' 1.0099 . . no
C170 H170 1.0491 . . no
C170 H170' 0.9894 . . no
C172 H172" 0.9996 . . no
C172 H172 1.0773 . . no
C172 H172' 1.0740 . . no
C210 C226 1.447(3) . . no
C210 C211 1.476(3) . . no
C211 C212 1.381(3) . . no
C211 C228 1.436(3) . . no
C212 C213 1.443(3) . . no
C213 C230 1.392(3) . . no
C213 C214 1.437(3) . . no
C214 C215 1.390(4) . . no
C215 C216 1.446(4) . . no
C215 C232 1.452(3) . . no
C216 C217 1.386(4) . . no
C216 C234 1.449(4) . . no
C217 C218 1.446(4) . . no
C218 C236 1.396(4) . . no
C218 C219 1.446(4) . . no
C219 C220 1.381(3) . . no
C220 C238 1.451(3) . . no
C220 C221 1.446(4) . . no
C221 C222 1.441(4) . . no
C222 C239 1.446(4) . . no
C222 C223 1.386(4) . . no
C223 C242 1.451(4) . . no
C223 C224 1.451(4) . . no
C224 C225 1.439(3) . . no
C225 C226 1.389(3) . . no
C225 C243 1.453(4) . . no
C226 C227 1.451(3) . . no
C227 C228 1.444(3) . . no
C227 C245 1.390(4) . . no
C228 C229 1.398(3) . . no
C229 C230 1.439(3) . . no
C229 C247 1.455(3) . . no
C230 C231 1.449(4) . . no
C231 C248 1.442(3) . . no
C31 C32 1.387(6) . . no
C31 C36 1.386(7) . . no
C231 C232 1.395(4) . . no
C32 C33 1.387(7) . . no
C232 C233 1.448(4) . . no
C233 C250 1.389(3) . . no
C33 C34 1.388(8) . . no
C233 C234 1.454(3) . . no
C234 C235 1.382(4) . . no
C34 C35 1.387(8) . . no
C235 C236 1.453(3) . . no
C235 C252 1.444(4) . . no
C35 C36 1.388(7) . . no
C236 C237 1.444(3) . . no
C237 C238 1.391(3) . . no
C237 C253 1.447(4) . . no
C238 C239 1.449(3) . . no
C239 C240 1.395(4) . . no
C240 C241 1.444(4) . . no
C240 C254 1.449(3) . . no
C241 C260 1.457(3) . . no
C241 C242 1.390(4) . . no
C242 C243 1.448(4) . . no
C243 C244 1.383(3) . . no
C244 C245 1.446(4) . . no
C244 C259 1.454(4) . . no
C245 C246 1.450(4) . . no
C246 C258 1.443(4) . . no
C246 C247 1.385(3) . . no
C247 C248 1.451(4) . . no
C248 C249 1.395(4) . . no
C249 C250 1.454(4) . . no
C249 C257 1.447(3) . . no
C250 C251 1.445(3) . . no
C251 C252 1.395(3) . . no
C251 C256 1.453(3) . . no
C252 C253 1.456(3) . . no
C253 C254 1.387(4) . . no
C254 C255 1.452(4) . . no
C255 C260 1.452(4) . . no
C255 C256 1.385(3) . . no
C256 C257 1.446(4) . . no
C257 C258 1.389(4) . . no
C258 C259 1.451(4) . . no
C259 C260 1.383(4) . . no
C261 C262 1.509(3) . . no
C261 C268 1.530(4) . . no
C262 C263 1.386(4) . . no
C262 C267 1.390(4) . . no
C263 C264 1.387(4) . . no
C264 C265 1.372(4) . . no
C265 C266 1.385(4) . . no
C266 C267 1.384(4) . . no
C268 C269 1.531(4) . . no
C269 C270 1.545(4) . . no
C270 C271 1.497(4) . . no
C32 H32 0.9502 . . no
C33 H33 0.9499 . . no
C34 H34 0.9500 . . no
C35 H35 0.9494 . . no
C36 H36 0.9502 . . no
C263 H263 0.9624 . . no
C264 H264 0.9396 . . no
C265 H265 0.9552 . . no
C266 H266 0.9795 . . no
C267 H267 1.0040 . . no
C268 H268' 1.0178 . . no
C268 H268 1.0433 . . no
C269 H269' 1.0565 . . no
C269 H269 1.0197 . . no
C270 H270 1.0208 . . no
C270 H270' 0.9805 . . no
C272 H272 0.9692 . . no
C272 H272" 1.0334 . . no
C272 H272' 1.0147 . . no
C41 C42 1.385(5) . . no
C41 C46 1.386(5) . . no
C42 C43 1.385(5) . . no
C43 C44 1.3838 . . no
C44 C45 1.3846 . . no
C45 C46 1.386(6) . . no
C42 H42 0.9498 . . no
C43 H43 0.9507 . . no
C44 H44 0.9500 . . no
C45 H45 0.9500 . . no
C46 H46 0.9488 . . no

loop_
_geom_contact_atom_site_label_1
_geom_contact_atom_site_label_2
_geom_contact_distance
_geom_contact_site_symmetry_1
_geom_contact_site_symmetry_2
_geom_contact_publ_flag
Cl31 C136 3.577(3) . 1_455 no
Cl31 C231 3.631(3) . 1_545 no
Cl41 C125 3.413(3) . . no
Cl41 C141 3.469(3) . 2_666 no
Cl41 C126 3.604(3) . . no
Cl41 C221 3.588(3) . . no
Cl41 C124 3.484(3) . . no
Cl41 C27 3.644(3) . . no
Cl31 H170 3.0961 . . no
O11 C42 3.171(4) . . no
O11 C28 3.207(3) . . no
O11 C139 3.353(3) . 1_455 no
O11 C43 3.336(4) . . no
O11 C138 3.361(3) . 1_455 no
O11 C46 3.162(4) . 2_566 no
O11 C45 3.352(4) . 2_566 no
O12 C32 3.299(6) . . no
O12 C35 3.235(6) . 2_565 no
O12 C34 3.282(5) . 2_565 no
O12 C224 3.362(3) . . no
O12 C31 3.248(5) . . no
O21 C172 3.094(4) . . no
O21 C237 3.282(3) . 1_455 no
O21 C253 3.278(3) . 1_455 no
O22 C268 3.051(4) . . no
O11 H172 2.4505 . . no
O11 H42 2.4606 . . no
O11 H45 2.8363 . 2_566 no
O11 H172" 2.7629 . . no
O11 H269' 2.7866 . . no
O11 H46 2.4446 . 2_566 no
O11 H43 2.8027 . . no
O12 H169' 2.7274 . . no
O21 H272" 2.6053 . . no
O21 H172 2.8902 . . no
O21 H272 2.6394 . . no
O21 H172" 2.4061 . . no
O22 H268' 2.3518 . . no
C13 C163 3.444(4) . . no
C14 C162 3.429(4) . . no
C14 C260 3.574(3) . 2_665 no
C15 C162 3.457(4) . . no
C15 C167 3.441(4) . . no
C16 C167 3.144(3) . . no
C17 C238 3.331(3) . . no
C17 C239 3.204(3) . . no
C18 C220 3.499(3) . . no
C18 C238 3.594(3) . . no
C18 C221 3.579(3) . . no
C19 C169 3.598(4) . . no
C23 C267 3.147(4) . . no
C24 C262 3.396(4) . . no
C25 C262 3.434(4) . . no
C26 C263 3.309(4) . . no
C27 Cl41 3.644(3) . . no
C27 C45 3.429(4) . 2_566 no
C28 C171 3.419(4) . . no
C28 O11 3.207(3) . . no
C29 C269 3.393(4) . . no
C31 O12 3.248(5) . . no
C31 C172 3.577(6) . 2_565 no
C32 O12 3.299(6) . . no
C32 C172 3.592(6) . 2_565 no
C34 O12 3.282(5) . 2_565 no
C35 O12 3.235(6) . 2_565 no
C42 C263 3.546(4) . . no
C42 O11 3.171(4) . . no
C43 C140 3.521(4) . 1_455 no
C43 O11 3.336(4) . . no
C45 O11 3.352(4) . 2_566 no
C45 C27 3.429(4) . 2_566 no
C46 C264 3.576(4) . . no
C46 O11 3.162(4) . 2_566 no
C110 C168 3.419(4) . . no
C111 C168 3.419(4) . . no
C11 H167 2.8674 . . no
C11 H169 3.0432 . . no
C12 H163 3.0905 . . no
C112 C234 3.560(3) . 1_545 no
C112 C233 3.529(3) . 1_545 no
C113 C234 2.943(3) . 1_545 no
C113 C233 3.287(4) . 1_545 no
C113 C235 3.559(3) . 1_545 no
C114 C233 3.547(4) . 1_545 no
C114 C234 3.547(4) . 1_545 no
C15 H166 2.8325 . 2_665 no
C16 H167 2.6696 . . no
C116 C244 3.599(3) . 2_665 no
C116 C259 3.352(3) . 2_665 no
C117 C244 3.478(3) . 2_665 no
C117 C259 3.313(3) . 2_665 no
C19 H168 2.7636 . . no
C19 H169 3.0422 . . no
C21 H269' 2.8485 . . no
C21 H263 3.0206 . . no
C22 H267 2.8139 . . no
C23 H266 2.9716 . 2_576 no
C123 C143 3.380(3) . 2_666 no
C123 C142 3.474(4) . 2_666 no
C23 H267 2.8134 . . no
C124 Cl41 3.484(3) . . no
C125 Cl41 3.413(3) . . no
C126 Cl41 3.604(3) . . no
C26 H263 3.0490 . . no
C27 H45 2.7569 . 2_566 no
C28 H172 2.8958 . . no
C129 C147 3.446(3) . 2_656 no
C29 H269' 2.7705 . . no
C29 H172 2.8214 . . no
C29 H268' 2.8730 . . no
C130 C234 3.393(4) . 1_545 no
C31 H172' 2.6122 . 2_565 no
C32 H172' 2.7838 . 2_565 no
C133 C268 3.577(4) . 1_645 no
C133 C212 3.238(3) . 1_645 no
C33 H172' 3.0912 . . no
C34 H172' 2.7132 . . no
C134 C212 3.546(3) . 1_645 no
C134 C213 3.525(4) . 1_645 no
C135 C230 3.588(4) . 1_645 no
C135 C213 3.496(3) . 1_645 no
C35 H169' 3.0158 . 2_565 no
C35 H172' 2.7639 . . no
C36 H172' 3.0600 . 2_565 no
C136 Cl31 3.577(3) . 1_655 no
C137 C170 3.355(4) . 1_655 no
C137 C171 3.211(4) . 1_655 no
C138 O11 3.361(3) . 1_655 no
C138 C171 3.330(4) . 1_655 no
C138 C172 3.528(4) . 1_655 no
C139 O11 3.353(3) . 1_655 no
C140 C43 3.521(4) . 1_655 no
C141 Cl41 3.469(3) . 2_666 no
C41 H263 2.9293 . . no
C142 C142 3.142(4) . 2_666 no
C142 C123 3.474(4) . 2_666 no
C42 H264 3.0273 . 2_566 no
C142 C143 3.244(3) . 2_666 no
C42 H263 2.6465 . . no
C143 C142 3.244(3) . 2_666 no
C43 H263 2.8589 . . no
C143 C123 3.380(3) . 2_666 no
C145 C270 3.434(4) . 2_566 no
C45 H264 2.8281 . . no
C46 H264 2.8498 . . no
C46 H263 2.9158 . 2_566 no
C146 C147 3.558(3) . 2_656 no
C147 C129 3.446(3) . 2_656 no
C147 C147 2.902(3) . 2_656 no
C147 C146 3.558(3) . 2_656 no
C147 C148 3.410(3) . 2_656 no
C148 C147 3.410(3) . 2_656 no
C150 C212 3.506(3) . 1_645 no
C152 C213 3.584(3) . 1_645 no
C153 C171 3.582(4) . 1_655 no
C153 C170 3.304(4) . 1_655 no
C158 C218 3.341(3) . 2_666 no
C158 C217 3.530(3) . 2_666 no
C159 C219 3.407(4) . 2_666 no
C159 C218 3.187(4) . 2_666 no
C160 C219 3.480(3) . 2_666 no
C162 C15 3.457(4) . . no
C162 C14 3.429(4) . . no
C163 C13 3.444(4) . . no
C164 C254 3.271(4) . 2_665 no
C165 C254 3.533(4) . 2_665 no
C165 C240 3.381(4) . 2_665 no
C167 C15 3.441(4) . . no
C167 C169 3.581(4) . . no
C167 C16 3.144(3) . . no
C168 C110 3.419(4) . . no
C168 C111 3.419(4) . . no
C169 C167 3.581(4) . . no
C169 C19 3.598(4) . . no
C170 C137 3.355(4) . 1_455 no
C170 C153 3.304(4) . 1_455 no
C171 C224 3.572(4) . . no
C171 C153 3.582(4) . 1_455 no
C171 C138 3.330(4) . 1_455 no
C171 C137 3.211(4) . 1_455 no
C171 C28 3.419(4) . . no
C172 C225 3.572(4) . . no
C172 O21 3.094(4) . . no
C172 C138 3.528(4) . 1_455 no
C172 C224 3.513(4) . . no
C172 C31 3.577(6) . 2_565 no
C172 C32 3.592(6) . 2_565 no
C210 C272 3.511(5) . . no
C210 C268 3.408(4) . . no
C110 H168 2.7208 . . no
C211 C268 3.441(4) . . no
C111 H168 2.6832 . . no
C212 C134 3.546(3) . 1_465 no
C212 C133 3.238(3) . 1_465 no
C112 H168 2.6893 . . no
C212 C150 3.506(3) . 1_465 no
C213 C134 3.525(4) . 1_465 no
C213 C135 3.496(3) . 1_465 no
C213 C152 3.584(3) . 1_465 no
C217 C158 3.530(3) . 2_666 no
C118 H33 3.0737 . 2_665 no
C218 C159 3.187(4) . 2_666 no
C218 C158 3.341(3) . 2_666 no
C119 H165 2.9735 . 2_665 no
C219 C160 3.480(3) . 2_666 no
C219 C159 3.407(4) . 2_666 no
C119 H166 2.9673 . 2_665 no
C120 H172" 3.0621 . 1_655 no
C120 H165 2.8560 . 2_665 no
C220 C18 3.499(3) . . no
C221 C18 3.579(3) . . no
C221 Cl41 3.588(3) . . no
C224 O12 3.362(3) . . no
C224 C171 3.572(4) . . no
C224 C172 3.513(4) . . no
C225 C172 3.572(4) . . no
C227 C247 3.494(4) . 2_575 no
C227 C246 3.509(4) . 2_575 no
C127 H269 2.9846 . 2_566 no
C228 C245 3.411(3) . 2_575 no
C228 C246 3.513(4) . 2_575 no
C229 C245 3.484(3) . 2_575 no
C230 C135 3.588(4) . 1_465 no
C231 Cl31 3.631(3) . 1_565 no
C133 H268' 3.0929 . 1_645 no
C233 C114 3.547(4) . 1_565 no
C233 C112 3.529(3) . 1_565 no
C233 C113 3.287(4) . 1_565 no
C234 C112 3.560(3) . 1_565 no
C234 C114 3.547(4) . 1_565 no
C234 C113 2.943(3) . 1_565 no
C234 C130 3.393(4) . 1_565 no
C235 C113 3.559(3) . 1_565 no
C237 C271 3.477(4) . 1_655 no
C237 O21 3.282(3) . 1_655 no
C137 H170 2.8627 . 1_655 no
C238 C17 3.331(3) . . no
C138 H172" 2.7811 . 1_655 no
C238 C18 3.594(3) . . no
C239 C17 3.204(3) . . no
C140 H43 2.6947 . 1_655 no
C240 C165 3.381(4) . 2_665 no
C244 C116 3.599(3) . 2_665 no
C244 C117 3.478(3) . 2_665 no
C245 C229 3.484(3) . 2_575 no
C145 H270 2.9081 . 2_566 no
C245 C228 3.411(3) . 2_575 no
C246 C228 3.513(4) . 2_575 no
C246 C227 3.509(4) . 2_575 no
C247 C227 3.494(4) . 2_575 no
C148 H268 3.0056 . 1_645 no
C149 H268 2.9485 . 1_645 no
C149 H267 2.9985 . 1_645 no
C150 H268 3.0256 . 1_645 no
C150 H267 2.9210 . 1_645 no
C251 C257 3.562(4) . 2_675 no
C251 C256 3.431(3) . 2_675 no
C153 H170 2.9436 . 1_655 no
C153 H170' 3.0354 . 1_655 no
C253 C271 3.534(4) . 1_655 no
C253 O21 3.278(3) . 1_655 no
C254 C164 3.271(4) . 2_665 no
C254 C165 3.533(4) . 2_665 no
C256 C257 3.551(4) . 2_675 no
C256 C251 3.431(3) . 2_675 no
C256 C256 3.227(4) . 2_675 no
C257 C256 3.551(4) . 2_675 no
C257 C251 3.562(4) . 2_675 no
C258 C272 3.550(5) . 2_575 no
C259 C117 3.313(3) . 2_665 no
C259 C116 3.352(3) . 2_665 no
C260 C14 3.574(3) . 2_665 no
C162 H169' 2.8028 . . no
C262 C25 3.434(4) . . no
C262 C24 3.396(4) . . no
C263 C269 3.497(4) . . no
C263 C26 3.309(4) . . no
C163 H168' 2.8375 . . no
C263 C42 3.546(4) . . no
C163 H35 2.9986 . 2_565 no
C164 H35 2.8868 . 2_565 no
C264 C46 3.576(4) . . no
C164 H32 2.9996 . . no
C165 H35 2.9747 . 2_565 no
C165 H32 2.9169 . . no
C166 H32 3.0176 . . no
C167 H169' 3.0138 . . no
C267 C23 3.147(4) . . no
C268 C210 3.408(4) . . no
C168 H163 3.0965 . . no
C268 O22 3.051(4) . . no
C268 C133 3.577(3) . 1_465 no
C268 C211 3.441(4) . . no
C269 C29 3.393(4) . . no
C269 C263 3.497(4) . . no
C270 C145 3.434(4) . 2_566 no
C271 C253 3.534(4) . 1_455 no
C271 C237 3.477(4) . 1_455 no
C272 C258 3.550(5) . 2_575 no
C272 C210 3.511(5) . . no
C210 H268' 2.7877 . . no
C210 H172 2.9491 . . no
C210 H272" 3.0702 . . no
C211 H268' 2.6741 . . no
C212 H268' 2.6535 . . no
C214 H266 2.9080 . 2_576 no
C215 H266 2.9860 . 2_576 no
C215 H265 3.0550 . 2_576 no
C222 H169 3.0461 . . no
C222 H167 2.9277 . . no
C223 H167 2.9053 . . no
C224 H172 3.0415 . . no
C226 H272" 3.0997 . . no
C233 H163 3.0271 . 1_565 no
C243 H33 3.0846 . . no
C246 H272' 2.8243 . 2_575 no
C248 H163 3.0631 . 1_565 no
C249 H163 2.9343 . 1_565 no
C250 H163 2.9126 . 1_565 no
C252 H272 2.8888 . 1_655 no
C253 H272 2.7929 . 1_655 no
C254 H164 2.9084 . 2_665 no
C258 H272' 2.7553 . 2_575 no
C262 H269 2.9607 . . no
C263 H269 2.8945 . . no
C267 H268 3.0738 . . no
C271 H268' 2.9050 . . no
H168' H170 2.3288 . . no
H168' H163 2.5860 . . no
H168' C163 2.8375 . . no
H169' C35 3.0158 . 2_565 no
H169' H35 2.5473 . 2_565 no
H169' C167 3.0138 . . no
H169' C162 2.8028 . . no
H169' O12 2.7274 . . no
H170' H168 2.5042 . . no
H170' H264 2.4721 . 2_566 no
H170' C153 3.0354 . 1_455 no
H172' C34 2.7132 . . no
H172' C35 2.7639 . . no
H172' C33 3.0912 . . no
H172' C36 3.0600 . 2_565 no
H172' C32 2.7838 . 2_565 no
H172' C31 2.6122 . 2_565 no
H172" O21 2.4061 . . no
H172" C138 2.7811 . 1_455 no
H172" O11 2.7629 . . no
H172" C120 3.0621 . 1_455 no
H268' C133 3.0929 . 1_465 no
H268' C29 2.8730 . . no
H268' C271 2.9050 . . no
H268' C210 2.7877 . . no
H268' C211 2.6741 . . no
H268' C212 2.6535 . . no
H268' O22 2.3518 . . no
H269' O11 2.7866 . . no
H269' C29 2.7705 . . no
H269' C21 2.8485 . . no
H272' C246 2.8243 . 2_575 no
H272' C258 2.7553 . 2_575 no
H272" C210 3.0702 . . no
H272" C226 3.0997 . . no
H272" O21 2.6053 . . no
H32 C165 2.9169 . . no
H32 C166 3.0176 . . no
H32 C164 2.9996 . . no
H33 C118 3.0737 . 2_665 no
H33 C243 3.0846 . . no
H35 C163 2.9986 . 2_565 no
H35 C165 2.9747 . 2_565 no
H35 H169' 2.5473 . 2_565 no
H35 C164 2.8868 . 2_565 no
H42 O11 2.4606 . . no
H43 C140 2.6947 . 1_455 no
H43 O11 2.8027 . . no
H45 O11 2.8363 . 2_566 no
H45 C27 2.7569 . 2_566 no
H46 O11 2.4446 . 2_566 no
H163 C12 3.0905 . . no
H163 C250 2.9126 . 1_545 no
H163 H168' 2.5860 . . no
H163 C248 3.0631 . 1_545 no
H163 C168 3.0965 . . no
H163 C233 3.0271 . 1_545 no
H163 C249 2.9343 . 1_545 no
H164 C254 2.9084 . 2_665 no
H165 C119 2.9735 . 2_665 no
H165 C120 2.8560 . 2_665 no
H166 C15 2.8325 . 2_665 no
H166 C119 2.9673 . 2_665 no
H167 C222 2.9277 . . no
H167 C16 2.6696 . . no
H167 C223 2.9053 . . no
H167 C11 2.8674 . . no
H168 C112 2.6893 . . no
H168 C111 2.6832 . . no
H168 C110 2.7208 . . no
H168 H170' 2.5042 . . no
H168 C19 2.7636 . . no
H169 C19 3.0422 . . no
H169 C222 3.0461 . . no
H169 C11 3.0432 . . no
H170 Cl31 3.0961 . . no
H170 C153 2.9436 . 1_455 no
H170 H168' 2.3288 . . no
H170 C137 2.8627 . 1_455 no
H172 O21 2.8902 . . no
H172 C210 2.9491 . . no
H172 C28 2.8958 . . no
H172 C29 2.8214 . . no
H172 C224 3.0415 . . no
H172 O11 2.4505 . . no
H263 C21 3.0206 . . no
H263 H269 2.5929 . . no
H263 C46 2.9158 . 2_566 no
H263 C41 2.9293 . . no
H263 C42 2.6465 . . no
H263 C26 3.0490 . . no
H263 C43 2.8589 . . no
H264 C45 2.8281 . . no
H264 C46 2.8498 . . no
H264 C42 3.0273 . 2_566 no
H264 H170' 2.4721 . 2_566 no
H265 C215 3.0550 . 2_576 no
H266 C214 2.9080 . 2_576 no
H266 C215 2.9860 . 2_576 no
H266 C23 2.9716 . 2_576 no
H267 C22 2.8139 . . no
H267 C150 2.9210 . 1_465 no
H267 C23 2.8134 . . no
H267 C149 2.9985 . 1_465 no
H268 C267 3.0738 . . no
H268 H270 2.5817 . . no
H268 C150 3.0256 . 1_465 no
H268 C148 3.0056 . 1_465 no
H268 C149 2.9485 . 1_465 no
H269 C263 2.8945 . . no
H269 C262 2.9607 . . no
H269 H263 2.5929 . . no
H269 C127 2.9846 . 2_566 no
H270 H268 2.5817 . . no
H270 C145 2.9081 . 2_566 no
H272 C253 2.7929 . 1_455 no
H272 O21 2.6394 . . no
H272 C252 2.8888 . 1_455 no

loop_
_geom_hbond_atom_site_label_D
_geom_hbond_atom_site_label_H
_geom_hbond_atom_site_label_A
_geom_hbond_distance_DH
_geom_hbond_distance_HA
_geom_hbond_distance_DA
_geom_hbond_angle_DHA
_geom_hbond_site_symmetry_A
_geom_hbond_publ_flag
C172 H172" O21 1.0000 2.4100 3.094(4) 125.00 . yes
C268 H268' O22 1.0200 2.3500 3.051(4) 125.00 . yes
C42 H42 O11 0.9500 2.4600 3.171(4) 132.00 . yes
C46 H46 O11 0.9500 2.4400 3.162(4) 132.00 2_566 yes

loop_
_geom_torsion_atom_site_label_1
_geom_torsion_atom_site_label_2
_geom_torsion_atom_site_label_3
_geom_torsion_atom_site_label_4
_geom_torsion
_geom_torsion_site_symmetry_1
_geom_torsion_site_symmetry_2
_geom_torsion_site_symmetry_3
_geom_torsion_site_symmetry_4
_geom_torsion_publ_flag
C172 O12 C171 O11 -3.6(4) . . . . no
C172 O12 C171 C170 176.2(2) . . . . no
C272 O22 C271 O21 -4.9(4) . . . . no
C272 O22 C271 C270 174.3(3) . . . . no
C16 C11 C12 C112 121.5(2) . . . . no
C12 C11 C16 C15 8.5(3) . . . . no
C19 C11 C12 C112 -0.1(3) . . . . no
C19 C11 C16 C17 -12.2(3) . . . . no
C16 C11 C12 C161 -119.2(2) . . . . no
C19 C11 C12 C13 -122.8(2) . . . . no
C16 C11 C12 C13 -1.2(3) . . . . no
C12 C11 C19 C110 -7.2(3) . . . . no
C16 C11 C19 C18 12.5(3) . . . . no
C16 C11 C19 C110 -134.1(2) . . . . no
C161 C11 C19 C18 -153.7(2) . . . . no
C161 C11 C19 C110 59.7(4) . . . . no
C12 C11 C161 C162 -108.2(2) . . . . no
C12 C11 C161 C168 108.2(2) . . . . no
C16 C11 C161 C12 98.5(3) . . . . no
C16 C11 C161 C162 -9.7(4) . . . . no
C16 C11 C161 C168 -153.3(2) . . . . no
C19 C11 C161 C12 -98.3(3) . . . . no
C19 C11 C161 C162 153.5(2) . . . . no
C161 C11 C16 C15 -58.5(3) . . . . no
C161 C11 C16 C17 153.9(2) . . . . no
C12 C11 C19 C18 139.4(2) . . . . no
C19 C11 C161 C168 9.9(3) . . . . no
C161 C11 C12 C112 -119.3(2) . . . . no
C19 C11 C16 C15 135.4(2) . . . . no
C19 C11 C12 C161 119.2(2) . . . . no
C12 C11 C16 C17 -139.1(2) . . . . no
C161 C11 C12 C13 118.0(2) . . . . no
C161 C12 C13 C14 59.4(4) . . . . no
C161 C12 C13 C114 -154.1(2) . . . . no
C112 C12 C13 C114 11.6(3) . . . . no
C112 C12 C161 C11 98.5(3) . . . . no
C112 C12 C161 C162 -148.9(2) . . . . no
C11 C12 C161 C162 112.5(2) . . . . no
C11 C12 C161 C168 -109.7(2) . . . . no
C11 C12 C112 C113 -139.5(2) . . . . no
C13 C12 C112 C113 -11.6(3) . . . . no
C112 C12 C13 C14 -134.8(2) . . . . no
C11 C12 C13 C14 -6.7(3) . . . . no
C11 C12 C13 C114 139.7(2) . . . . no
C11 C12 C112 C111 7.5(4) . . . . no
C13 C12 C112 C111 135.4(3) . . . . no
C161 C12 C112 C111 -59.0(4) . . . . no
C112 C12 C161 C168 -11.2(3) . . . . no
C161 C12 C112 C113 154.0(2) . . . . no
C13 C12 C161 C11 -98.8(3) . . . . no
C13 C12 C161 C162 13.7(3) . . . . no
C13 C12 C161 C168 151.5(2) . . . . no
C114 C13 C14 C15 -135.2(2) . . . . no
C114 C13 C14 C117 2.4(3) . . . . no
C12 C13 C14 C117 145.5(2) . . . . no
C12 C13 C14 C15 7.8(4) . . . . no
C12 C13 C114 C113 -7.5(3) . . . . no
C14 C13 C114 C115 -4.6(4) . . . . no
C12 C13 C114 C115 -152.7(2) . . . . no
C14 C13 C114 C113 140.6(2) . . . . no
C13 C14 C117 C116 0.7(3) . . . . no
C117 C14 C15 C16 -142.5(2) . . . . no
C117 C14 C15 C119 0.4(2) . . . . no
C13 C14 C15 C119 142.8(2) . . . . no
C15 C14 C117 C116 143.4(2) . . . . no
C13 C14 C117 C118 -143.7(2) . . . . no
C13 C14 C15 C16 -0.1(4) . . . . no
C15 C14 C117 C118 -0.9(2) . . . . no
C119 C15 C16 C11 -146.9(2) . . . . no
C14 C15 C16 C17 135.9(2) . . . . no
C16 C15 C119 C120 -0.2(3) . . . . no
C14 C15 C16 C11 -8.3(4) . . . . no
C119 C15 C16 C17 -2.6(3) . . . . no
C14 C15 C119 C120 -143.7(2) . . . . no
C14 C15 C119 C118 0.2(3) . . . . no
C16 C15 C119 C118 143.7(2) . . . . no
C11 C16 C17 C121 153.0(2) . . . . no
C15 C16 C17 C121 3.8(3) . . . . no
C11 C16 C17 C18 7.6(3) . . . . no
C15 C16 C17 C18 -141.7(2) . . . . no
C16 C17 C121 C122 -141.0(2) . . . . no
C121 C17 C18 C124 -0.6(3) . . . . no
C18 C17 C121 C122 0.5(3) . . . . no
C16 C17 C18 C124 145.3(2) . . . . no
C121 C17 C18 C19 -145.5(2) . . . . no
C18 C17 C121 C120 139.4(2) . . . . no
C16 C17 C121 C120 -2.1(4) . . . . no
C16 C17 C18 C19 0.4(3) . . . . no
C17 C18 C124 C125 -137.6(2) . . . . no
C17 C18 C19 C11 -8.2(3) . . . . no
C124 C18 C19 C11 -152.6(2) . . . . no
C19 C18 C124 C125 3.0(4) . . . . no
C19 C18 C124 C123 140.6(2) . . . . no
C17 C18 C124 C123 0.1(3) . . . . no
C17 C18 C19 C110 140.0(2) . . . . no
C124 C18 C19 C110 -4.3(4) . . . . no
C18 C19 C110 C126 3.2(4) . . . . no
C18 C19 C110 C111 -135.5(2) . . . . no
C11 C19 C110 C126 146.3(2) . . . . no
C11 C19 C110 C111 7.6(4) . . . . no
C261 C21 C29 C210 60.1(4) . . . . no
C29 C21 C261 C22 -98.5(3) . . . . no
C29 C21 C261 C262 155.5(2) . . . . no
C22 C21 C261 C262 -106.0(2) . . . . no
C22 C21 C261 C268 110.2(2) . . . . no
C26 C21 C261 C22 99.5(3) . . . . no
C26 C21 C261 C262 -6.5(4) . . . . no
C26 C21 C261 C268 -150.3(2) . . . . no
C26 C21 C22 C23 -0.3(3) . . . . no
C26 C21 C22 C212 122.0(2) . . . . no
C26 C21 C22 C261 -119.0(2) . . . . no
C29 C21 C22 C23 -122.6(2) . . . . no
C29 C21 C22 C212 -0.3(3) . . . . no
C29 C21 C22 C261 118.7(2) . . . . no
C261 C21 C22 C23 118.7(2) . . . . no
C261 C21 C22 C212 -119.0(2) . . . . no
C22 C21 C26 C25 7.8(3) . . . . no
C22 C21 C26 C27 -138.9(2) . . . . no
C29 C21 C26 C25 135.0(2) . . . . no
C29 C21 C26 C27 -11.8(3) . . . . no
C261 C21 C26 C25 -60.0(3) . . . . no
C261 C21 C26 C27 153.2(2) . . . . no
C22 C21 C29 C28 139.6(2) . . . . no
C22 C21 C29 C210 -7.0(3) . . . . no
C26 C21 C29 C28 11.8(3) . . . . no
C26 C21 C29 C210 -134.8(2) . . . . no
C261 C21 C29 C28 -153.3(2) . . . . no
C29 C21 C261 C268 11.7(3) . . . . no
C21 C22 C261 C268 -107.2(2) . . . . no
C23 C22 C261 C21 -98.4(3) . . . . no
C21 C22 C212 C211 7.6(3) . . . . no
C23 C22 C212 C211 135.0(2) . . . . no
C261 C22 C212 C211 -59.4(4) . . . . no
C21 C22 C212 C213 -139.2(2) . . . . no
C23 C22 C212 C213 -11.8(3) . . . . no
C261 C22 C212 C213 153.7(2) . . . . no
C23 C22 C261 C262 13.3(3) . . . . no
C212 C22 C23 C24 -135.2(2) . . . . no
C212 C22 C23 C214 11.8(3) . . . . no
C261 C22 C23 C24 59.1(3) . . . . no
C261 C22 C23 C214 -153.9(2) . . . . no
C21 C22 C261 C262 111.7(2) . . . . no
C23 C22 C261 C268 154.4(2) . . . . no
C212 C22 C261 C21 99.1(3) . . . . no
C212 C22 C261 C262 -149.3(2) . . . . no
C212 C22 C261 C268 -8.1(3) . . . . no
C21 C22 C23 C24 -7.4(3) . . . . no
C21 C22 C23 C214 139.6(2) . . . . no
C24 C23 C214 C215 -4.5(3) . . . . no
C214 C23 C24 C217 2.4(3) . . . . no
C214 C23 C24 C25 -135.5(2) . . . . no
C22 C23 C214 C215 -153.2(2) . . . . no
C22 C23 C214 C213 -7.5(3) . . . . no
C24 C23 C214 C213 141.2(2) . . . . no
C22 C23 C24 C25 8.1(4) . . . . no
C22 C23 C24 C217 146.0(2) . . . . no
C217 C24 C25 C219 -0.4(3) . . . . no
C217 C24 C25 C26 -142.6(2) . . . . no
C25 C24 C217 C216 143.6(2) . . . . no
C23 C24 C25 C219 142.0(2) . . . . no
C23 C24 C217 C216 0.5(4) . . . . no
C25 C24 C217 C218 -0.2(3) . . . . no
C23 C24 C25 C26 -0.1(3) . . . . no
C23 C24 C217 C218 -143.3(2) . . . . no
C219 C25 C26 C27 -2.6(3) . . . . no
C24 C25 C26 C27 135.2(2) . . . . no
C26 C25 C219 C220 -1.0(4) . . . . no
C24 C25 C26 C21 -8.0(4) . . . . no
C219 C25 C26 C21 -145.8(2) . . . . no
C26 C25 C219 C218 143.5(2) . . . . no
C24 C25 C219 C220 -143.6(2) . . . . no
C24 C25 C219 C218 0.9(3) . . . . no
C25 C26 C27 C28 -140.9(2) . . . . no
C21 C26 C27 C221 152.9(2) . . . . no
C25 C26 C27 C221 4.5(3) . . . . no
C21 C26 C27 C28 7.5(3) . . . . no
C28 C27 C221 C222 0.4(3) . . . . no
C26 C27 C28 C29 0.1(3) . . . . no
C26 C27 C28 C224 145.8(2) . . . . no
C221 C27 C28 C224 0.0(4) . . . . no
C28 C27 C221 C220 138.8(2) . . . . no
C26 C27 C221 C222 -141.1(2) . . . . no
C221 C27 C28 C29 -145.8(2) . . . . no
C26 C27 C221 C220 -2.8(3) . . . . no
C224 C28 C29 C21 -152.8(2) . . . . no
C224 C28 C29 C210 -4.1(4) . . . . no
C27 C28 C29 C210 141.2(2) . . . . no
C27 C28 C29 C21 -7.6(3) . . . . no
C27 C28 C224 C225 -138.9(2) . . . . no
C29 C28 C224 C225 2.4(4) . . . . no
C29 C28 C224 C223 140.9(2) . . . . no
C27 C28 C224 C223 -0.4(3) . . . . no
C28 C29 C210 C211 -135.9(2) . . . . no
C28 C29 C210 C226 2.9(4) . . . . no
C21 C29 C210 C211 7.5(4) . . . . no
C21 C29 C210 C226 146.3(2) . . . . no
C12 C161 C168 H168 33.56 . . . . no
C162 C161 C168 H168' 49.87 . . . . no
C11 C161 C168 H168' -164.09 . . . . no
C162 C161 C168 H168 172.92 . . . . no
C12 C161 C168 H168' -89.48 . . . . no
C11 C161 C168 H168 -41.05 . . . . no
C161 C162 C163 H163 -3.47 . . . . no
C167 C162 C163 H163 -179.49 . . . . no
C161 C162 C167 H167 3.47 . . . . no
C163 C162 C167 H167 179.32 . . . . no
H163 C163 C164 C165 -179.43 . . . . no
C162 C163 C164 H164 178.96 . . . . no
H163 C163 C164 H164 -1.85 . . . . no
H164 C164 C165 C166 -178.85 . . . . no
H164 C164 C165 H165 5.27 . . . . no
C163 C164 C165 H165 -177.14 . . . . no
C164 C165 C166 H166 179.53 . . . . no
H165 C165 C166 H166 -4.60 . . . . no
H165 C165 C166 C167 175.99 . . . . no
H166 C166 C167 H167 1.38 . . . . no
H166 C166 C167 C162 -178.47 . . . . no
C165 C166 C167 H167 -179.21 . . . . no
H168' C168 C169 H169' -63.08 . . . . no
H168 C168 C169 C170 -64.76 . . . . no
H168 C168 C169 H169 55.62 . . . . no
H168' C168 C169 H169 175.54 . . . . no
C161 C168 C169 H169' 56.75 . . . . no
C161 C168 C169 H169 -64.63 . . . . no
H168 C168 C169 H169' 177.00 . . . . no
H168' C168 C169 C170 55.16 . . . . no
C168 C169 C170 H170 -57.41 . . . . no
H169 C169 C170 H170 -176.55 . . . . no
C168 C169 C170 H170' 62.82 . . . . no
H169 C169 C170 H170' -56.31 . . . . no
H169' C169 C170 C171 -57.19 . . . . no
H169 C169 C170 C171 62.81 . . . . no
H169' C169 C170 H170' -176.32 . . . . no
H169' C169 C170 H170 63.45 . . . . no
H170 C170 C171 O12 -45.90 . . . . no
H170' C170 C171 O11 11.88 . . . . no
H170' C170 C171 O12 -167.85 . . . . no
H170 C170 C171 O11 133.83 . . . . no
C226 C210 C211 C212 -143.3(2) . . . . no
C29 C210 C226 C225 -0.2(4) . . . . no
C211 C210 C226 C225 143.5(2) . . . . no
C211 C210 C226 C227 0.2(3) . . . . no
C29 C210 C211 C228 143.1(2) . . . . no
C226 C210 C211 C228 -0.4(3) . . . . no
C29 C210 C226 C227 -143.5(2) . . . . no
C29 C210 C211 C212 0.2(4) . . . . no
C212 C211 C228 C227 143.5(2) . . . . no
C228 C211 C212 C22 -146.2(2) . . . . no
C210 C211 C228 C229 -143.3(2) . . . . no
C210 C211 C212 C213 135.6(2) . . . . no
C210 C211 C228 C227 0.4(3) . . . . no
C210 C211 C212 C22 -7.9(4) . . . . no
C212 C211 C228 C229 -0.3(4) . . . . no
C228 C211 C212 C213 -2.7(3) . . . . no
C22 C212 C213 C230 153.2(2) . . . . no
C211 C212 C213 C214 -141.0(2) . . . . no
C22 C212 C213 C214 7.6(3) . . . . no
C211 C212 C213 C230 4.6(4) . . . . no
C230 C213 C214 C215 0.1(3) . . . . no
C214 C213 C230 C231 0.8(3) . . . . no
C212 C213 C230 C229 -3.3(4) . . . . no
C212 C213 C214 C23 -0.1(3) . . . . no
C214 C213 C230 C229 138.3(2) . . . . no
C230 C213 C214 C23 -146.1(2) . . . . no
C212 C213 C214 C215 146.2(2) . . . . no
C212 C213 C230 C231 -140.9(2) . . . . no
C213 C214 C215 C216 -138.4(2) . . . . no
C23 C214 C215 C216 3.6(4) . . . . no
C213 C214 C215 C232 -1.0(3) . . . . no
C23 C214 C215 C232 140.9(2) . . . . no
C214 C215 C216 C217 -0.6(4) . . . . no
C214 C215 C232 C231 1.0(3) . . . . no
C214 C215 C232 C233 -141.1(2) . . . . no
C214 C215 C216 C234 141.5(2) . . . . no
C216 C215 C232 C233 0.3(3) . . . . no
C232 C215 C216 C234 -0.3(3) . . . . no
C232 C215 C216 C217 -142.3(2) . . . . no
C216 C215 C232 C231 142.4(2) . . . . no
C215 C216 C217 C24 -1.5(4) . . . . no
C234 C216 C217 C218 1.3(4) . . . . no
C215 C216 C234 C233 0.2(3) . . . . no
C215 C216 C217 C218 138.5(2) . . . . no
C217 C216 C234 C235 -1.6(4) . . . . no
C215 C216 C234 C235 -143.3(2) . . . . no
C234 C216 C217 C24 -138.7(3) . . . . no
C217 C216 C234 C233 141.8(2) . . . . no
C216 C217 C218 C236 -0.3(4) . . . . no
C24 C217 C218 C236 144.1(2) . . . . no
C216 C217 C218 C219 -143.7(2) . . . . no
C24 C217 C218 C219 0.8(3) . . . . no
C217 C218 C219 C25 -1.0(3) . . . . no
C219 C218 C236 C237 0.8(4) . . . . no
C217 C218 C219 C220 144.0(2) . . . . no
C217 C218 C236 C237 -138.3(3) . . . . no
C236 C218 C219 C220 0.4(4) . . . . no
C219 C218 C236 C235 138.8(2) . . . . no
C236 C218 C219 C25 -144.6(2) . . . . no
C217 C218 C236 C235 -0.4(4) . . . . no
C218 C219 C220 C221 -137.7(2) . . . . no
C218 C219 C220 C238 -1.5(4) . . . . no
C25 C219 C220 C221 2.7(4) . . . . no
C25 C219 C220 C238 138.9(2) . . . . no
C221 C220 C238 C239 -0.1(3) . . . . no
C219 C220 C221 C27 -0.8(3) . . . . no
C219 C220 C238 C239 -141.0(2) . . . . no
C238 C220 C221 C27 -142.2(2) . . . . no
C221 C220 C238 C237 142.3(2) . . . . no
C219 C220 C238 C237 1.4(4) . . . . no
C219 C220 C221 C222 141.5(2) . . . . no
C238 C220 C221 C222 0.1(3) . . . . no
C27 C221 C222 C223 -0.4(3) . . . . no
C27 C221 C222 C239 141.9(2) . . . . no
C220 C221 C222 C223 -142.5(2) . . . . no
C220 C221 C222 C239 -0.1(3) . . . . no
C221 C222 C223 C224 0.0(3) . . . . no
C223 C222 C239 C240 0.0(3) . . . . no
C221 C222 C223 C242 137.9(2) . . . . no
C239 C222 C223 C224 -137.9(2) . . . . no
C239 C222 C223 C242 0.0(4) . . . . no
C221 C222 C239 C238 0.1(3) . . . . no
C221 C222 C239 C240 -142.8(2) . . . . no
C223 C222 C239 C238 143.0(2) . . . . no
C222 C223 C224 C28 0.4(3) . . . . no
C222 C223 C224 C225 143.0(2) . . . . no
C242 C223 C224 C28 -142.4(2) . . . . no
C242 C223 C224 C225 0.2(3) . . . . no
C222 C223 C242 C241 -0.1(4) . . . . no
C222 C223 C242 C243 -142.0(2) . . . . no
C224 C223 C242 C241 142.2(2) . . . . no
C224 C223 C242 C243 0.2(3) . . . . no
C223 C224 C225 C243 -0.5(3) . . . . no
C223 C224 C225 C226 -142.4(2) . . . . no
C28 C224 C225 C226 0.4(4) . . . . no
C28 C224 C225 C243 142.3(2) . . . . no
C224 C225 C226 C227 137.7(2) . . . . no
C224 C225 C243 C242 0.6(3) . . . . no
C243 C225 C226 C210 -138.5(2) . . . . no
C243 C225 C226 C227 0.7(4) . . . . no
C224 C225 C226 C210 -1.5(4) . . . . no
C226 C225 C243 C244 -0.5(4) . . . . no
C224 C225 C243 C244 -141.9(2) . . . . no
C226 C225 C243 C242 142.0(2) . . . . no
C210 C226 C227 C228 0.0(3) . . . . no
C210 C226 C227 C245 143.4(2) . . . . no
C225 C226 C227 C228 -143.6(2) . . . . no
C225 C226 C227 C245 -0.2(4) . . . . no
C245 C227 C228 C229 0.9(4) . . . . no
C226 C227 C245 C244 -0.4(4) . . . . no
C226 C227 C245 C246 -139.0(2) . . . . no
C228 C227 C245 C244 138.4(2) . . . . no
C228 C227 C245 C246 -0.2(4) . . . . no
C226 C227 C228 C211 -0.3(3) . . . . no
C226 C227 C228 C229 144.0(2) . . . . no
C245 C227 C228 C211 -143.4(2) . . . . no
C227 C228 C229 C247 -1.0(4) . . . . no
C211 C228 C229 C230 1.6(4) . . . . no
C211 C228 C229 C247 139.0(2) . . . . no
C227 C228 C229 C230 -138.4(2) . . . . no
C228 C229 C230 C213 0.2(4) . . . . no
C228 C229 C230 C231 142.2(2) . . . . no
C247 C229 C230 C213 -141.7(2) . . . . no
C230 C229 C247 C246 142.3(2) . . . . no
C230 C229 C247 C248 -0.3(3) . . . . no
C228 C229 C247 C248 -142.0(2) . . . . no
C247 C229 C230 C231 0.3(3) . . . . no
C228 C229 C247 C246 0.6(4) . . . . no
C213 C230 C231 C248 141.4(2) . . . . no
C213 C230 C231 C232 -0.8(3) . . . . no
C229 C230 C231 C232 -142.3(2) . . . . no
C229 C230 C231 C248 -0.2(3) . . . . no
C230 C231 C232 C215 -0.2(3) . . . . no
C230 C231 C248 C247 0.0(3) . . . . no
C230 C231 C248 C249 -142.2(2) . . . . no
C232 C231 C248 C247 141.9(2) . . . . no
C232 C231 C248 C249 -0.2(3) . . . . no
C230 C231 C232 C233 137.6(2) . . . . no
C248 C231 C232 C215 -137.7(2) . . . . no
C248 C231 C232 C233 0.0(3) . . . . no
Cl31 C31 C32 C33 178.4(4) . . . . no
C36 C31 C32 C33 -0.1(8) . . . . no
C32 C31 C36 C35 0.1(8) . . . . no
Cl31 C31 C36 C35 -178.4(4) . . . . no
C31 C32 C33 C34 0.1(8) . . . . no
C215 C232 C233 C234 -0.2(3) . . . . no
C231 C232 C233 C250 0.3(3) . . . . no
C231 C232 C233 C234 -142.4(2) . . . . no
C215 C232 C233 C250 142.6(2) . . . . no
C232 C233 C234 C235 143.5(2) . . . . no
C232 C233 C250 C249 -0.5(3) . . . . no
C232 C233 C234 C216 0.0(3) . . . . no
C234 C233 C250 C251 -0.1(4) . . . . no
C250 C233 C234 C216 -142.9(2) . . . . no
C250 C233 C234 C235 0.6(4) . . . . no
C234 C233 C250 C249 137.7(2) . . . . no
C32 C33 C34 C35 -0.1(8) . . . . no
C232 C233 C250 C251 -138.3(2) . . . . no
C216 C234 C235 C236 0.9(4) . . . . no
C33 C34 C35 C36 0.1(8) . . . . no
C233 C234 C235 C252 -0.7(4) . . . . no
C216 C234 C235 C252 138.6(3) . . . . no
C233 C234 C235 C236 -138.4(2) . . . . no
C234 C235 C252 C251 0.3(4) . . . . no
C252 C235 C236 C237 0.2(3) . . . . no
C234 C235 C252 C253 -142.1(2) . . . . no
C252 C235 C236 C218 -142.1(2) . . . . no
C236 C235 C252 C253 0.1(3) . . . . no
C234 C235 C236 C237 142.4(2) . . . . no
C236 C235 C252 C251 142.5(2) . . . . no
C234 C235 C236 C218 0.1(4) . . . . no
C34 C35 C36 C31 0.0(8) . . . . no
C218 C236 C237 C238 -0.9(4) . . . . no
C218 C236 C237 C253 141.6(2) . . . . no
C235 C236 C237 C238 -143.0(2) . . . . no
C235 C236 C237 C253 -0.5(3) . . . . no
C238 C237 C253 C254 0.0(4) . . . . no
C238 C237 C253 C252 143.2(2) . . . . no
C236 C237 C238 C220 -0.2(4) . . . . no
C236 C237 C253 C252 0.5(3) . . . . no
C236 C237 C253 C254 -142.6(2) . . . . no
C236 C237 C238 C239 137.8(2) . . . . no
C253 C237 C238 C220 -138.3(2) . . . . no
C253 C237 C238 C239 -0.4(4) . . . . no
C220 C238 C239 C240 142.8(2) . . . . no
C237 C238 C239 C222 -142.3(2) . . . . no
C237 C238 C239 C240 0.6(4) . . . . no
C220 C238 C239 C222 0.0(3) . . . . no
C238 C239 C240 C254 -0.5(4) . . . . no
C222 C239 C240 C241 0.0(4) . . . . no
C238 C239 C240 C241 -138.5(2) . . . . no
C222 C239 C240 C254 138.1(2) . . . . no
C239 C240 C241 C242 -0.1(4) . . . . no
C239 C240 C241 C260 142.1(2) . . . . no
C239 C240 C254 C255 -142.6(2) . . . . no
C241 C240 C254 C253 142.6(2) . . . . no
C241 C240 C254 C255 -0.2(3) . . . . no
C239 C240 C254 C253 0.1(4) . . . . no
C254 C240 C241 C242 -142.3(2) . . . . no
C254 C240 C241 C260 -0.2(3) . . . . no
C260 C241 C242 C223 -137.8(2) . . . . no
C240 C241 C260 C259 -142.3(2) . . . . no
C260 C241 C242 C243 -0.5(4) . . . . no
C240 C241 C260 C255 0.4(3) . . . . no
C240 C241 C242 C243 137.4(2) . . . . no
C240 C241 C242 C223 0.1(4) . . . . no
C242 C241 C260 C255 142.9(2) . . . . no
C242 C241 C260 C259 0.2(4) . . . . no
C241 C242 C243 C225 -142.1(2) . . . . no
C223 C242 C243 C225 -0.5(3) . . . . no
C223 C242 C243 C244 141.8(2) . . . . no
C241 C242 C243 C244 0.2(4) . . . . no
C242 C243 C244 C245 -138.2(2) . . . . no
C225 C243 C244 C259 138.4(2) . . . . no
C242 C243 C244 C259 0.3(4) . . . . no
C225 C243 C244 C245 -0.1(4) . . . . no
C243 C244 C245 C246 143.3(2) . . . . no
C259 C244 C245 C227 -142.5(2) . . . . no
C259 C244 C245 C246 0.3(3) . . . . no
C243 C244 C259 C258 -142.9(2) . . . . no
C243 C244 C245 C227 0.5(4) . . . . no
C243 C244 C259 C260 -0.6(4) . . . . no
C245 C244 C259 C258 0.1(3) . . . . no
C245 C244 C259 C260 142.4(2) . . . . no
C227 C245 C246 C247 -0.3(4) . . . . no
C227 C245 C246 C258 142.3(2) . . . . no
C244 C245 C246 C247 -143.3(2) . . . . no
C244 C245 C246 C258 -0.6(3) . . . . no
C245 C246 C258 C257 -142.6(2) . . . . no
C245 C246 C258 C259 0.7(3) . . . . no
C258 C246 C247 C229 -138.2(2) . . . . no
C247 C246 C258 C259 143.5(2) . . . . no
C258 C246 C247 C248 -0.4(4) . . . . no
C247 C246 C258 C257 0.2(4) . . . . no
C245 C246 C247 C229 0.1(4) . . . . no
C245 C246 C247 C248 138.0(2) . . . . no
C229 C247 C248 C231 0.2(3) . . . . no
C229 C247 C248 C249 142.7(2) . . . . no
C246 C247 C248 C231 -142.2(2) . . . . no
C246 C247 C248 C249 0.3(4) . . . . no
C247 C248 C249 C250 -137.9(2) . . . . no
C247 C248 C249 C257 -0.2(3) . . . . no
C231 C248 C249 C257 137.8(2) . . . . no
C231 C248 C249 C250 0.1(3) . . . . no
C248 C249 C257 C258 0.1(4) . . . . no
C248 C249 C250 C233 0.3(3) . . . . no
C248 C249 C257 C256 -142.2(2) . . . . no
C250 C249 C257 C258 142.2(2) . . . . no
C248 C249 C250 C251 142.5(2) . . . . no
C250 C249 C257 C256 0.0(3) . . . . no
C257 C249 C250 C251 0.1(3) . . . . no
C257 C249 C250 C233 -142.2(2) . . . . no
C249 C250 C251 C256 -0.1(3) . . . . no
C233 C250 C251 C252 -0.3(4) . . . . no
C249 C250 C251 C252 -142.6(2) . . . . no
C233 C250 C251 C256 142.2(2) . . . . no
C250 C251 C252 C235 0.3(4) . . . . no
C250 C251 C252 C253 138.4(2) . . . . no
C250 C251 C256 C257 0.1(3) . . . . no
C252 C251 C256 C255 -0.4(4) . . . . no
C252 C251 C256 C257 142.5(2) . . . . no
C250 C251 C256 C255 -142.8(2) . . . . no
C256 C251 C252 C235 -137.8(2) . . . . no
C256 C251 C252 C253 0.3(4) . . . . no
C235 C252 C253 C254 142.7(2) . . . . no
C251 C252 C253 C237 -143.1(2) . . . . no
C251 C252 C253 C254 0.0(4) . . . . no
C235 C252 C253 C237 -0.4(3) . . . . no
C237 C253 C254 C240 0.1(4) . . . . no
C237 C253 C254 C255 138.5(2) . . . . no
C252 C253 C254 C240 -138.5(2) . . . . no
C252 C253 C254 C255 -0.2(4) . . . . no
C253 C254 C255 C260 -142.5(2) . . . . no
C240 C254 C255 C256 143.0(2) . . . . no
C240 C254 C255 C260 0.4(3) . . . . no
C253 C254 C255 C256 0.1(4) . . . . no
C254 C255 C260 C241 -0.5(3) . . . . no
C260 C255 C256 C251 138.4(2) . . . . no
C254 C255 C256 C257 -138.0(3) . . . . no
C256 C255 C260 C259 -0.5(4) . . . . no
C254 C255 C260 C259 142.3(2) . . . . no
C256 C255 C260 C241 -143.3(2) . . . . no
C254 C255 C256 C251 0.2(4) . . . . no
C260 C255 C256 C257 0.3(4) . . . . no
C255 C256 C257 C258 0.6(4) . . . . no
C251 C256 C257 C258 -142.1(2) . . . . no
C255 C256 C257 C249 142.7(2) . . . . no
C251 C256 C257 C249 0.0(3) . . . . no
C249 C257 C258 C246 -0.1(3) . . . . no
C249 C257 C258 C259 -139.2(2) . . . . no
C256 C257 C258 C259 -1.2(4) . . . . no
C256 C257 C258 C246 137.9(2) . . . . no
C257 C258 C259 C244 143.2(2) . . . . no
C257 C258 C259 C260 1.0(4) . . . . no
C246 C258 C259 C260 -142.6(2) . . . . no
C246 C258 C259 C244 -0.5(3) . . . . no
C244 C259 C260 C255 -137.9(2) . . . . no
C258 C259 C260 C241 138.0(2) . . . . no
C258 C259 C260 C255 -0.2(4) . . . . no
C244 C259 C260 C241 0.3(4) . . . . no
C262 C261 C268 C269 -76.6(3) . . . . no
C21 C261 C262 C267 126.3(3) . . . . no
C22 C261 C262 C267 52.6(3) . . . . no
C21 C261 C262 C263 -56.4(3) . . . . no
C21 C261 C268 C269 68.6(3) . . . . no
C22 C261 C262 C263 -130.0(3) . . . . no
C22 C261 C268 C269 142.2(2) . . . . no
C268 C261 C262 C263 87.7(3) . . . . no
C268 C261 C262 C267 -89.6(3) . . . . no
C263 C262 C267 C266 0.4(4) . . . . no
C261 C262 C267 C266 177.8(2) . . . . no
C261 C262 C263 C264 -176.8(3) . . . . no
C267 C262 C263 C264 0.5(4) . . . . no
C262 C263 C264 C265 -1.1(4) . . . . no
C263 C264 C265 C266 0.8(4) . . . . no
C264 C265 C266 C267 0.2(4) . . . . no
C265 C266 C267 C262 -0.7(4) . . . . no
C261 C268 C269 C270 -173.6(2) . . . . no
C268 C269 C270 C271 76.6(3) . . . . no
C269 C270 C271 O21 108.5(3) . . . . no
C269 C270 C271 O22 -70.8(3) . . . . no
Cl41 C41 C42 C43 -179.7(2) . . . . no
C46 C41 C42 C43 -0.1(5) . . . . no
Cl41 C41 C46 C45 179.8(2) . . . . no
C42 C41 C46 C45 0.1(5) . . . . no
C41 C42 C43 C44 0.07 . . . . no
C42 C43 C44 C45 -0.07 . . . . no
C43 C44 C45 C46 0.08 . . . . no
C44 C45 C46 C41 -0.08 . . . . no
